data_4323094
loop_
_publ_author_name
'Kazuaki Yamanari'
'Ito Fukuda'
'Tatsuya Kawamoto'
'Yoshihiko Kushi'
'Akira Fuyuhiro'
'Naoko Kubota'
'Tsuyoshi Fukuo'
'Ryuichi Arakawa'

_publ_section_title
;
 Self-Assembling Synthesis of Cyclic Tri- and Tetranuclear Cobalt(III)
 Complexes Bridged by Purine-6-thione and Their Characterization by
 Electrospray Mass Spectrometry and X-ray Crystal Analysis
;
_journal_name_full 'Inorganic Chemistry'
_journal_page_first 5611
_journal_page_last 5618
_journal_paper_doi 10.1021/ic9802146
_journal_volume 37
_journal_year 1998
_chemical_formula_sum 'C48 H92 Co4 F12 N28 O24 S8'
_chemical_formula_weight 2165.67
_space_group_IT_number 2
_symmetry_cell_setting triclinic
_symmetry_Int_Tables_number 2
_symmetry_space_group_name_Hall '-P 1'
_symmetry_space_group_name_H-M 'P -1'
_audit_creation_date 'Thu May 29 14:07:29 1997'
_audit_creation_method 'from TEXRAY.INF file'
_cell_angle_alpha 97.37(4)
_cell_angle_beta 106.76(4)
_cell_angle_gamma 112.78(3)
_cell_formula_units_Z 2
_cell_length_a 18.410(8)
_cell_length_b 18.772(8)
_cell_length_c 15.677(6)
_cell_measurement_reflns_used 25
_cell_measurement_temperature 296.2
_cell_measurement_theta_max 15.0
_cell_measurement_theta_min 14.9
_cell_volume 4603(4)
_computing_cell_refinement 'Rigaku/AFC Diffractometer Control'
_computing_data_collection 'Rigaku/AFC Diffractometer Control'
_computing_data_reduction teXsan
_computing_publication_material teXsan
_computing_structure_refinement teXsan
_computing_structure_solution SHELXS86
_diffrn_ambient_temperature 296.2
_diffrn_measurement_device 'Rigaku AFC7R'
_diffrn_measurement_method \w-2\q
_diffrn_orient_matrix_UB_11 -0.05465
_diffrn_orient_matrix_UB_12 -0.03627
_diffrn_orient_matrix_UB_13 -0.05239
_diffrn_orient_matrix_UB_21 0.00537
_diffrn_orient_matrix_UB_22 -0.04783
_diffrn_orient_matrix_UB_23 0.01681
_diffrn_orient_matrix_UB_31 -0.03170
_diffrn_orient_matrix_UB_32 0.00078
_diffrn_orient_matrix_UB_33 0.04199
_diffrn_radiation_detector 'scintillation counter'
_diffrn_radiation_monochromator graphite
_diffrn_radiation_source 'Rigaku rotating anode'
_diffrn_radiation_type 'Mo K\a'
_diffrn_radiation_wavelength 0.7107
_diffrn_reflns_av_R_equivalents 3.19
_diffrn_reflns_av_sigmaI/netI 0.097
_diffrn_reflns_limit_h_max 23
_diffrn_reflns_limit_h_min 0
_diffrn_reflns_limit_k_max 22
_diffrn_reflns_limit_k_min -24
_diffrn_reflns_limit_l_max 19
_diffrn_reflns_limit_l_min -20
_diffrn_reflns_number 21804
_diffrn_reflns_reduction_process 'Lp corrections applied'
_diffrn_reflns_theta_max 27.51
_diffrn_reflns_theta_min 2.51
_diffrn_standards_decay_% -3.76
_diffrn_standards_interval_count 150
_diffrn_standards_number 3
_exptl_absorpt_coefficient_mu 0.976
_exptl_absorpt_correction_T_max 1.000
_exptl_absorpt_correction_T_min 0.867
_exptl_absorpt_correction_type '\y scans(North,Phillips & Mathews,1968)'
_exptl_crystal_colour brown
_exptl_crystal_density_diffrn 1.562
_exptl_crystal_density_meas ?
_exptl_crystal_description prismatic
_exptl_crystal_F_000 2416.00
_exptl_crystal_size_max 0.450
_exptl_crystal_size_mid 0.350
_exptl_crystal_size_min 0.250
_refine_diff_density_max 0.84
_refine_diff_density_min -0.64
_refine_ls_extinction_method none
_refine_ls_goodness_of_fit_obs 4.071
_refine_ls_hydrogen_treatment noref
_refine_ls_matrix_type full
_refine_ls_number_constraints 0
_refine_ls_number_parameters 856
_refine_ls_number_reflns 9748
_refine_ls_number_restraints 0
_refine_ls_R_factor_obs 0.0768
_refine_ls_shift/esd_max 0.0240
_refine_ls_shift/esd_mean 0.0040
_refine_ls_structure_factor_coef F
_refine_ls_weighting_details 'w = 1/[\s^2^(Fo) + 0.00010|Fo|^2^]'
_refine_ls_weighting_scheme calc
_refine_ls_wR_factor_obs 0.1053
_reflns_number_observed 9748
_reflns_number_total 21144
_reflns_observed_criterion >3.0sigma(I)
_cod_data_source_file ic9802146_1.cif
_cod_data_source_block '[Co4(mpu)4(tacn)4](CF3SO3)4.12H2O-2a(CR2)'
_cod_depositor_comments
;
The following automatic conversions were performed:

'_exptl_crystal_density_meas' value 'not measured' was changed to '?'
- the value is perceived as not measured.

Automatic conversion script
Id: cif_fix_values 3008 2015-01-20 13:52:24Z robertas 

The following automatic conversions were performed:

'_refine_ls_weighting_scheme' value 'w = 1/[\s^2^(Fo) +
0.00010|Fo|^2^]' was changed to 'calc'. New tag
'_refine_ls_weighting_details' was created. The value of the new tag
was set to 'w = 1/[\s^2^(Fo) + 0.00010|Fo|^2^]'.

Automatic conversion script
Id: cif_fix_values 3143 2015-03-26 13:38:13Z robertas 
;
_cod_original_sg_symbol_H-M 'P -1 '
_cod_original_formula_sum 'C48 H92 Co4 F12 N28 O24 S8 '
_cod_database_code 4323094

loop_
_symmetry_equiv_pos_as_xyz
'   +x,   +y,   +z'
'   -x,   -y,   -z'

loop_
_atom_site_aniso_label
_atom_site_aniso_U_11
_atom_site_aniso_U_22
_atom_site_aniso_U_33
_atom_site_aniso_U_12
_atom_site_aniso_U_13
_atom_site_aniso_U_23
Co(1) 0.0479(9) 0.0435(9) 0.0443(9) 0.0267(8) 0.0204(7) 0.0182(7)
Co(2) 0.064(1) 0.066(1) 0.0389(9) 0.0449(9) 0.0220(8) 0.0189(8)
Co(3) 0.051(1) 0.055(1) 0.0434(9) 0.0279(9) 0.0206(8) 0.0152(8)
Co(4) 0.0464(9) 0.0435(9) 0.0427(9) 0.0258(8) 0.0122(7) 0.0142(7)
S(1) 0.060(2) 0.048(2) 0.056(2) 0.035(2) 0.024(2) 0.018(1)
S(2) 0.078(2) 0.070(2) 0.046(2) 0.041(2) 0.021(2) 0.005(2)
S(3) 0.060(2) 0.054(2) 0.053(2) 0.020(2) 0.019(2) 0.012(2)
S(4) 0.061(2) 0.048(2) 0.057(2) 0.026(2) 0.021(2) 0.019(2)
S(11) 0.106(3) 0.124(4) 0.054(2) 0.077(3) 0.034(2) 0.025(2)
F(1) 0.19(1) 0.112(9) 0.140(9) 0.067(8) 0.048(9) -0.015(7)
F(2) 0.129(8) 0.134(8) 0.091(7) 0.074(7) 0.042(6) 0.038(6)
F(3) 0.21(1) 0.21(1) 0.096(7) 0.12(1) 0.081(8) 0.097(8)
O(1) 0.116(9) 0.16(1) 0.090(7) 0.100(8) 0.055(7) 0.074(7)
O(2) 0.125(9) 0.18(1) 0.069(7) 0.116(9) 0.029(6) 0.040(7)
O(3) 0.115(9) 0.135(10) 0.089(8) 0.067(8) 0.040(7) -0.013(7)
O(51) 0.079(6) 0.051(5) 0.061(5) 0.041(5) 0.029(4) 0.023(4)
O(52) 0.069(7) 0.115(9) 0.14(1) 0.021(7) 0.025(7) 0.001(8)
O(53) 0.100(10) 0.18(1) 0.14(1) 0.053(10) -0.003(8) 0.05(1)
O(54) 0.118(10) 0.077(7) 0.085(8) 0.063(7) 0.059(7) 0.030(6)
O(55) 0.089(9) 0.19(1) 0.080(8) 0.083(9) 0.037(7) 0.063(9)
O(56) 0.095(9) 0.24(2) 0.117(10) 0.057(10) 0.027(8) 0.10(1)
O(57) 0.063(6) 0.053(5) 0.087(6) 0.026(5) 0.037(5) 0.023(5)
N(1) 0.053(6) 0.041(6) 0.052(6) 0.026(5) 0.020(5) 0.015(5)
N(3) 0.046(6) 0.041(6) 0.054(6) 0.018(5) 0.013(5) 0.015(5)
N(7) 0.045(6) 0.038(5) 0.043(5) 0.022(5) 0.017(4) 0.014(4)
N(9) 0.054(6) 0.043(5) 0.040(5) 0.031(5) 0.013(5) 0.015(4)
N(21) 0.080(8) 0.059(7) 0.070(8) 0.041(6) 0.021(6) 0.002(6)
N(23) 0.067(7) 0.044(6) 0.065(7) 0.032(5) 0.029(6) 0.016(5)
N(27) 0.063(6) 0.050(6) 0.043(5) 0.035(5) 0.027(5) 0.019(5)
N(29) 0.058(6) 0.043(5) 0.041(5) 0.031(5) 0.019(5) 0.016(4)
N(31) 0.097(9) 0.053(7) 0.043(6) 0.035(6) 0.032(6) 0.009(5)
N(33) 0.076(7) 0.047(6) 0.041(6) 0.034(6) 0.025(5) 0.004(5)
N(37) 0.064(7) 0.059(6) 0.039(5) 0.040(6) 0.021(5) 0.011(5)
N(39) 0.058(6) 0.059(6) 0.038(5) 0.035(5) 0.023(5) 0.009(5)
N(41) 0.072(7) 0.044(6) 0.057(7) 0.020(6) 0.024(6) 0.015(5)
N(43) 0.072(7) 0.060(7) 0.044(6) 0.026(6) 0.020(5) 0.009(5)
N(47) 0.039(5) 0.047(6) 0.040(5) 0.018(5) 0.014(4) 0.011(5)
N(49) 0.050(6) 0.046(6) 0.042(5) 0.021(5) 0.015(5) 0.009(5)
N(51) 0.059(7) 0.041(6) 0.069(7) 0.027(5) 0.028(5) 0.018(5)
N(54) 0.069(7) 0.058(6) 0.056(6) 0.036(6) 0.037(5) 0.025(5)
N(57) 0.050(6) 0.052(6) 0.061(6) 0.032(5) 0.024(5) 0.026(5)
N(61) 0.090(8) 0.071(7) 0.050(6) 0.057(7) 0.035(6) 0.028(5)
N(64) 0.070(7) 0.099(9) 0.046(6) 0.056(7) 0.021(5) 0.019(6)
N(67) 0.080(8) 0.089(8) 0.044(6) 0.058(7) 0.024(6) 0.025(6)
N(71) 0.052(6) 0.067(7) 0.051(6) 0.032(6) 0.020(5) 0.007(5)
N(74) 0.084(8) 0.079(8) 0.062(7) 0.045(7) 0.039(6) 0.028(6)
N(77) 0.049(6) 0.064(7) 0.060(7) 0.022(6) 0.016(5) 0.007(6)
N(81) 0.048(6) 0.050(6) 0.043(5) 0.025(5) 0.007(5) 0.013(5)
N(84) 0.056(7) 0.053(6) 0.065(7) 0.033(6) 0.019(5) 0.020(5)
N(87) 0.061(7) 0.064(7) 0.050(6) 0.034(6) 0.016(5) 0.025(5)
C(2) 0.046(7) 0.038(7) 0.059(8) 0.014(6) 0.012(6) 0.010(6)
C(4) 0.051(7) 0.049(7) 0.037(6) 0.027(6) 0.014(5) 0.014(5)
C(5) 0.049(7) 0.052(7) 0.034(6) 0.029(6) 0.015(5) 0.013(5)
C(6) 0.064(8) 0.045(7) 0.041(6) 0.036(6) 0.024(6) 0.021(5)
C(8) 0.049(7) 0.034(6) 0.045(6) 0.019(6) 0.019(6) 0.016(5)
C(22) 0.073(10) 0.046(8) 0.071(9) 0.030(7) 0.020(8) 0.015(7)
C(24) 0.055(7) 0.041(7) 0.052(7) 0.029(6) 0.022(6) 0.016(6)
C(25) 0.059(8) 0.042(7) 0.044(7) 0.028(6) 0.017(6) 0.008(5)
C(26) 0.066(8) 0.053(8) 0.051(7) 0.034(7) 0.017(6) 0.004(6)
C(28) 0.056(8) 0.052(7) 0.052(7) 0.036(6) 0.026(6) 0.023(6)
C(32) 0.12(1) 0.08(1) 0.078(10) 0.07(1) 0.068(10) 0.048(8)
C(34) 0.061(8) 0.057(8) 0.039(6) 0.037(7) 0.024(6) 0.021(6)
C(35) 0.057(8) 0.048(7) 0.039(6) 0.026(6) 0.023(6) 0.015(6)
C(36) 0.066(8) 0.052(8) 0.049(7) 0.028(7) 0.031(6) 0.019(6)
C(38) 0.056(8) 0.058(8) 0.035(6) 0.033(7) 0.014(6) 0.010(6)
C(42) 0.069(10) 0.047(8) 0.064(9) 0.012(7) 0.014(7) -0.013(7)
C(44) 0.051(8) 0.049(7) 0.046(7) 0.023(6) 0.010(6) 0.009(6)
C(45) 0.051(7) 0.044(7) 0.036(6) 0.021(6) 0.012(6) 0.007(5)
C(46) 0.061(8) 0.043(7) 0.051(7) 0.027(7) 0.016(6) 0.010(6)
C(48) 0.053(8) 0.049(7) 0.041(7) 0.027(6) 0.011(6) 0.006(6)
C(52) 0.077(10) 0.074(10) 0.073(9) 0.039(8) 0.038(8) 0.049(8)
C(53) 0.10(1) 0.09(1) 0.063(9) 0.045(10) 0.044(9) 0.040(8)
C(55) 0.08(1) 0.10(1) 0.068(9) 0.047(9) 0.041(8) 0.015(8)
C(56) 0.09(1) 0.09(1) 0.080(10) 0.060(9) 0.050(9) 0.037(8)
C(58) 0.061(9) 0.055(9) 0.081(10) 0.026(7) 0.006(7) 0.020(8)
C(59) 0.054(8) 0.052(8) 0.085(10) 0.021(7) 0.019(7) 0.019(7)
C(62) 0.12(1) 0.13(1) 0.11(1) 0.10(1) 0.06(1) 0.06(1)
C(63) 0.08(1) 0.12(2) 0.11(1) 0.07(1) 0.02(1) 0.00(1)
C(65) 0.10(1) 0.14(2) 0.052(9) 0.07(1) 0.012(9) 0.015(9)
C(66) 0.11(1) 0.16(2) 0.043(8) 0.07(1) 0.013(9) 0.033(10)
C(68) 0.19(2) 0.08(1) 0.08(1) 0.07(1) 0.08(1) 0.040(9)
C(69) 0.11(1) 0.09(1) 0.09(1) 0.065(10) 0.057(10) 0.052(9)
C(72) 0.07(1) 0.10(1) 0.053(9) 0.021(9) 0.028(8) 0.021(8)
C(73) 0.34(3) 0.09(1) 0.048(10) 0.08(2) 0.07(1) 0.017(10)
C(75) 0.12(2) 0.15(2) 0.21(2) 0.08(1) 0.11(2) 0.12(2)
C(76) 0.07(1) 0.12(1) 0.08(1) 0.01(1) 0.021(9) 0.04(1)
C(78) 0.07(1) 0.09(1) 0.15(2) 0.053(10) -0.02(1) -0.05(1)
C(79) 0.10(1) 0.10(1) 0.10(1) 0.07(1) 0.018(10) -0.006(10)
C(82) 0.048(8) 0.051(8) 0.072(9) 0.020(7) 0.009(7) 0.014(7)
C(83) 0.056(9) 0.08(1) 0.09(1) 0.037(8) 0.017(8) 0.017(8)
C(85) 0.08(1) 0.068(9) 0.083(10) 0.056(8) 0.010(8) 0.026(8)
C(86) 0.08(1) 0.073(10) 0.078(9) 0.047(8) 0.023(8) 0.047(8)
C(88) 0.09(1) 0.064(9) 0.038(7) 0.033(8) 0.016(7) 0.004(6)
C(89) 0.074(9) 0.058(8) 0.056(8) 0.032(8) 0.012(7) 0.014(7)
C(101) 0.16(2) 0.12(2) 0.057(10) 0.09(2) 0.04(1) 0.03(1)

loop_
_atom_site_label
_atom_site_fract_x
_atom_site_fract_y
_atom_site_fract_z
_atom_site_U_iso_or_equiv
_atom_site_thermal_displace_type
_atom_site_calc_flag
_atom_site_calc_attached_atom
_atom_site_occupancy
_atom_site_refinement_flags
Co1 0.42121(9) 0.26240(9) 0.53287(10) 0.0415(5) Uani d . 1.00 .
Co2 0.4486(1) 0.30586(10) 0.16185(10) 0.0498(5) Uani d . 1.00 .
Co3 0.81128(10) 0.34729(9) 0.3127(1) 0.0477(5) Uani d . 1.00 .
Co4 0.73613(9) 0.20259(9) 0.62305(10) 0.0429(4) Uani d . 1.00 .
S1 0.4953(2) 0.4027(2) 0.5722(2) 0.0499(9) Uani d . 1.00 .
S2 0.4301(2) 0.1763(2) 0.1059(2) 0.063(1) Uani d . 1.00 .
S3 0.8611(2) 0.4601(2) 0.4359(2) 0.0579(10) Uani d . 1.00 .
S4 0.6302(2) 0.0764(2) 0.5259(2) 0.0543(10) Uani d . 1.00 .
S11 0.5724(3) 0.3215(3) 0.8857(3) 0.084(2) Uani d . 1.00 .
S12b 0.9960 0.3342 0.0444 0.0594 Uiso d . 0.30 .
S12c 0.9901 0.2989 0.0376 0.0953 Uiso d . 0.40 .
S12d 1.0303 0.3316 0.0551 0.1189 Uiso d . 0.30 .
F1 0.6893(8) 0.4676(6) 0.9655(8) 0.154(5) Uani d . 1.00 .
F2 0.7382(6) 0.3868(6) 0.9344(6) 0.112(4) Uani d . 1.00 .
F3 0.6726(8) 0.4246(7) 0.8272(7) 0.153(5) Uani d . 1.00 .
F4 1.0544 0.4302 -0.0276 0.2830 Uiso d . 1.00 .
F5 1.1445 0.4147 0.0849 0.3036 Uiso d . 1.00 .
F6 1.0756 0.4581 0.1326 0.3111 Uiso d . 1.00 .
O1 0.5841(6) 0.3065(7) 0.9747(7) 0.103(4) Uani d . 1.00 .
O2 0.5132(7) 0.3543(7) 0.8574(6) 0.111(5) Uani d . 1.00 .
O3 0.5627(7) 0.2599(7) 0.8128(7) 0.113(4) Uani d . 1.00 .
O4 1.0174 0.3123 0.1337 0.2315 Uiso d . 1.00 .
O5 0.9166 0.3042 0.0203 0.2422 Uiso d . 1.00 .
O6 0.9970 0.2770 -0.0415 0.2130 Uiso d . 1.00 .
O7 0.9298 0.3660 0.0273 0.1766 Uiso d . 0.40 .
O51 0.2964(5) 0.3658(4) 0.3662(5) 0.058(3) Uani d . 1.00 .
O52 0.1226(6) 0.3353(7) 0.4283(8) 0.121(4) Uani d . 1.00 .
O53 0.1224(7) 0.2657(8) 0.2615(9) 0.157(6) Uani d . 1.00 .
O54 0.2456(7) 0.4138(6) 0.7936(7) 0.080(4) Uani d . 1.00 .
O55 0.1923(7) 0.4040(8) 0.7387(7) 0.108(5) Uani d . 1.00 .
O56 0.9942(7) 0.3368(9) 0.5369(8) 0.155(6) Uani d . 1.00 .
O57 0.5498(5) 0.1013(5) 0.7263(6) 0.065(3) Uani d . 1.00 .
O101 0.8665 0.1137 0.4853 0.2068 Uiso d . 0.50 .
O102 0.6525 0.0650 0.9329 0.2223 Uiso d . 1.00 .
O103 0.1954 0.3623 0.6684 0.1919 Uiso d . 0.50 .
O104 0.3142 0.4052 0.8630 0.1298 Uiso d . 0.50 .
O105 0.2595 0.4948 0.8058 0.1945 Uiso d . 1.00 .
O106 0.1797 0.3750 0.9010 0.2291 Uiso d . 1.00 .
O107 0.1262 0.4223 0.8597 0.2097 Uiso d . 0.50 .
O108 0.1216 0.3070 0.8154 0.2246 Uiso d . 1.00 .
O109 0.1824 0.0667 0.1658 0.2545 Uiso d . 0.50 .
O110 0.7929 0.0018 0.2835 0.2610 Uiso d . 0.50 .
O111 0.5109 0.1272 0.9016 0.2017 Uiso d . 0.50 .
O112 0.5773 0.1291 1.0138 0.1986 Uiso d . 0.50 .
O113 0.8673 0.0856 0.4378 0.1207 Uiso d . 0.50 .
O114 0.8878 0.1701 0.4751 0.1296 Uiso d . 0.30 .
O115 0.8304 0.0588 0.5001 0.1142 Uiso d . 0.30 .
O116 0.1805 0.2927 0.7975 0.2087 Uiso d . 0.30 .
O117 0.2040 0.1294 0.1112 0.1670 Uiso d . 0.30 .
O118 0.1162 0.4104 0.7237 0.0885 Uiso d . 0.30 .
O119 0.2558 0.4067 0.7113 0.0938 Uiso d . 0.30 .
O120 0.0837 0.1826 0.9611 0.1838 Uiso d . 0.30 .
O121 0.0969 0.3719 0.7957 0.1917 Uiso d . 0.30 .
O122 0.2348 0.3767 0.8970 0.1730 Uiso d . 0.30 .
O123 0.2504 0.3491 0.7754 0.2353 Uiso d . 0.30 .
N1 0.6696(6) 0.4729(5) 0.6308(6) 0.047(3) Uani d . 1.00 .
N3 0.7496(6) 0.3948(5) 0.6471(6) 0.049(3) Uani d . 1.00 .
N7 0.5307(5) 0.2583(5) 0.5756(5) 0.041(3) Uani d . 1.00 .
N9 0.6544(6) 0.2480(5) 0.6070(6) 0.044(3) Uani d . 1.00 .
N21 0.4186(7) 0.0769(6) 0.2209(7) 0.069(4) Uani d . 1.00 .
N23 0.4170(6) 0.1160(5) 0.3729(7) 0.055(3) Uani d . 1.00 .
N27 0.4323(6) 0.2758(5) 0.2721(6) 0.046(3) Uani d . 1.00 .
N29 0.4267(5) 0.2513(5) 0.4099(6) 0.044(3) Uani d . 1.00 .
N31 0.7480(7) 0.5141(6) 0.4632(6) 0.063(4) Uani d . 1.00 .
N33 0.5982(7) 0.4509(6) 0.3556(6) 0.053(3) Uani d . 1.00 .
N37 0.6997(6) 0.3483(6) 0.2737(6) 0.049(3) Uani d . 1.00 .
N39 0.5698(6) 0.3434(5) 0.2278(6) 0.048(3) Uani d . 1.00 .
N41 0.5884(6) 0.0485(6) 0.3387(7) 0.059(3) Uani d . 1.00 .
N43 0.6575(7) 0.1512(6) 0.2695(6) 0.061(3) Uani d . 1.00 .
N47 0.7525(5) 0.2311(5) 0.5121(6) 0.043(3) Uani d . 1.00 .
N49 0.7717(6) 0.2764(5) 0.3887(6) 0.047(3) Uani d . 1.00 .
N51 0.3533(6) 0.1470(5) 0.5078(7) 0.053(3) Uani d . 1.00 .
N54 0.4102(6) 0.2673(6) 0.6541(6) 0.054(3) Uani d . 1.00 .
N57 0.3136(6) 0.2668(5) 0.4910(6) 0.049(3) Uani d . 1.00 .
N61 0.4560(7) 0.4128(6) 0.1976(6) 0.060(4) Uani d . 1.00 .
N64 0.3296(6) 0.2737(7) 0.0992(6) 0.066(4) Uani d . 1.00 .
N67 0.4614(7) 0.3333(7) 0.0498(6) 0.063(4) Uani d . 1.00 .
N71 0.7778(6) 0.2607(6) 0.2048(6) 0.055(3) Uani d . 1.00 .
N74 0.8517(7) 0.4169(6) 0.2381(7) 0.068(4) Uani d . 1.00 .
N77 0.9212(6) 0.3449(6) 0.3479(7) 0.061(3) Uani d . 1.00 .
N81 0.8307(6) 0.3035(5) 0.7109(6) 0.048(3) Uani d . 1.00 .
N84 0.8202(6) 0.1608(6) 0.6451(7) 0.056(3) Uani d . 1.00 .
N87 0.7209(6) 0.1748(6) 0.7346(6) 0.056(3) Uani d . 1.00 .
C2 0.7407(7) 0.4630(6) 0.6505(8) 0.051(4) Uani d . 1.00 .
C4 0.6737(7) 0.3282(7) 0.6199(7) 0.044(3) Uani d . 1.00 .
C5 0.5965(7) 0.3327(7) 0.5992(7) 0.042(3) Uani d . 1.00 .
C6 0.5959(7) 0.4076(7) 0.6044(7) 0.044(4) Uani d . 1.00 .
C8 0.5682(7) 0.2096(6) 0.5809(7) 0.041(3) Uani d . 1.00 .
C22 0.4152(8) 0.0672(7) 0.3045(10) 0.064(4) Uani d . 1.00 .
C24 0.4239(7) 0.1859(6) 0.3556(7) 0.046(4) Uani d . 1.00 .
C25 0.4280(7) 0.2017(6) 0.2733(7) 0.047(4) Uani d . 1.00 .
C26 0.4270(8) 0.1491(7) 0.2047(8) 0.056(4) Uani d . 1.00 .
C28 0.4327(7) 0.3046(6) 0.3560(7) 0.047(4) Uani d . 1.00 .
C32 0.664(1) 0.5024(8) 0.4282(10) 0.069(5) Uani d . 1.00 .
C34 0.6186(7) 0.4031(7) 0.3090(7) 0.046(4) Uani d . 1.00 .
C35 0.6980(7) 0.4053(6) 0.3357(7) 0.046(4) Uani d . 1.00 .
C36 0.7636(8) 0.4623(7) 0.4135(8) 0.052(4) Uani d . 1.00 .
C38 0.6216(7) 0.3123(7) 0.2109(7) 0.048(4) Uani d . 1.00 .
C42 0.6021(8) 0.0788(8) 0.2683(9) 0.070(4) Uani d . 1.00 .
C44 0.7067(7) 0.1997(7) 0.3583(8) 0.051(4) Uani d . 1.00 .
C45 0.6968(7) 0.1733(7) 0.4349(7) 0.045(3) Uani d . 1.00 .
C46 0.6372(8) 0.0992(7) 0.4252(8) 0.052(4) Uani d . 1.00 .
C48 0.7953(7) 0.2913(7) 0.4823(7) 0.049(4) Uani d . 1.00 .
C52 0.3703(8) 0.1251(8) 0.5976(9) 0.067(5) Uani d . 1.00 .
C53 0.3692(9) 0.1877(9) 0.6674(9) 0.078(5) Uani d . 1.00 .
C55 0.3585(9) 0.3124(9) 0.6588(9) 0.075(5) Uani d . 1.00 .
C56 0.2872(9) 0.2842(8) 0.5702(10) 0.071(5) Uani d . 1.00 .
C58 0.2508(8) 0.1892(8) 0.4219(9) 0.070(4) Uani d . 1.00 .
C59 0.2608(8) 0.1230(7) 0.4537(9) 0.066(4) Uani d . 1.00 .
C62 0.368(1) 0.406(1) 0.176(1) 0.095(7) Uani d . 1.00 .
C63 0.304(1) 0.326(1) 0.146(1) 0.104(7) Uani d . 1.00 .
C65 0.307(1) 0.271(1) 0.0025(10) 0.099(6) Uani d . 1.00 .
C66 0.382(1) 0.285(1) -0.0279(9) 0.099(6) Uani d . 1.00 .
C68 0.484(1) 0.4184(9) 0.056(1) 0.103(7) Uani d . 1.00 .
C69 0.5019(9) 0.4620(9) 0.1485(10) 0.078(6) Uani d . 1.00 .
C72 0.7716(9) 0.2892(10) 0.1219(9) 0.081(5) Uani d . 1.00 .
C73 0.806(2) 0.369(1) 0.138(1) 0.164(9) Uani d . 1.00 .
C75 0.946(1) 0.452(1) 0.268(2) 0.131(9) Uani d . 1.00 .
C76 0.9838(10) 0.413(1) 0.326(1) 0.103(6) Uani d . 1.00 .
C78 0.9114(10) 0.2674(10) 0.301(1) 0.120(6) Uani d . 1.00 .
C79 0.837(1) 0.2240(9) 0.224(1) 0.097(6) Uani d . 1.00 .
C82 0.9087(7) 0.3060(7) 0.7032(8) 0.061(4) Uani d . 1.00 .
C83 0.9071(8) 0.2257(8) 0.7015(9) 0.075(5) Uani d . 1.00 .
C85 0.7944(9) 0.0982(8) 0.6926(9) 0.074(5) Uani d . 1.00 .
C86 0.7703(8) 0.1295(8) 0.7699(9) 0.072(5) Uani d . 1.00 .
C88 0.7474(9) 0.2487(8) 0.8036(8) 0.069(4) Uani d . 1.00 .
C89 0.8301(9) 0.3088(8) 0.8047(8) 0.065(4) Uani d . 1.00 .
C101 0.670(1) 0.403(1) 0.903(1) 0.102(8) Uani d . 1.00 .
C102 1.1143 0.4726 0.0504 0.1900 Uiso d . 0.50 .
C103 1.0658 0.4295 0.0502 0.1516 Uiso d . 0.50 .
H1 0.7920 0.5110 0.6696 0.0617 Uiso calc . 1.00 .
H2 0.5374 0.1529 0.5677 0.0497 Uiso calc . 1.00 .
H3 0.4108 0.0170 0.3144 0.0772 Uiso calc . 1.00 .
H4 0.4366 0.3564 0.3759 0.0560 Uiso calc . 1.00 .
H5 0.6521 0.5386 0.4640 0.0831 Uiso calc . 1.00 .
H6 0.6034 0.2689 0.1588 0.0575 Uiso calc . 1.00 .
H7 0.5669 0.0433 0.2083 0.0837 Uiso calc . 1.00 .
H8 0.8393 0.3410 0.5235 0.0583 Uiso calc . 1.00 .
H9 0.3726 0.1205 0.4702 0.0640 Uiso calc . 1.00 .
H10 0.4649 0.2966 0.7014 0.0644 Uiso calc . 1.00 .
H11 0.3194 0.3085 0.4611 0.0587 Uiso calc . 1.00 .
H12 0.4869 0.4353 0.2623 0.0719 Uiso calc . 1.00 .
H13 0.2993 0.2210 0.1031 0.0790 Uiso calc . 1.00 .
H14 0.5046 0.3218 0.0394 0.0757 Uiso calc . 1.00 .
H15 0.7231 0.2207 0.1956 0.0662 Uiso calc . 1.00 .
H16 0.8367 0.4597 0.2465 0.0820 Uiso calc . 1.00 .
H17 0.9422 0.3518 0.4128 0.0730 Uiso calc . 1.00 .
H18 0.8236 0.3473 0.6921 0.0576 Uiso calc . 1.00 .
H19 0.8196 0.1374 0.5874 0.0667 Uiso calc . 1.00 .
H20 0.6624 0.1417 0.7202 0.0674 Uiso calc . 1.00 .
H21 0.3275 0.0734 0.5906 0.0806 Uiso calc . 1.00 .
H22 0.4241 0.1249 0.6173 0.0806 Uiso calc . 1.00 .
H23 0.3987 0.1877 0.7281 0.0941 Uiso calc . 1.00 .
H24 0.3121 0.1754 0.6597 0.0941 Uiso calc . 1.00 .
H25 0.3374 0.3032 0.7071 0.0902 Uiso calc . 1.00 .
H26 0.3932 0.3682 0.6709 0.0902 Uiso calc . 1.00 .
H27 0.2685 0.3244 0.5638 0.0854 Uiso calc . 1.00 .
H28 0.2422 0.2366 0.5693 0.0854 Uiso calc . 1.00 .
H29 0.1952 0.1829 0.4132 0.0846 Uiso calc . 1.00 .
H30 0.2592 0.1889 0.3648 0.0846 Uiso calc . 1.00 .
H31 0.2400 0.0787 0.4017 0.0793 Uiso calc . 1.00 .
H32 0.2293 0.1079 0.4923 0.0793 Uiso calc . 1.00 .
H33 0.3654 0.4327 0.2296 0.1144 Uiso calc . 1.00 .
H34 0.3562 0.4305 0.1276 0.1144 Uiso calc . 1.00 .
H36 0.2952 0.3089 0.1989 0.1243 Uiso calc . 1.00 .
H37 0.2616 0.2201 -0.0330 0.1189 Uiso calc . 1.00 .
H38 0.2896 0.3118 -0.0078 0.1189 Uiso calc . 1.00 .
H39 0.3790 0.3117 -0.0753 0.1194 Uiso calc . 1.00 .
H40 0.3801 0.2344 -0.0511 0.1194 Uiso calc . 1.00 .
H41 0.5324 0.4413 0.0400 0.1231 Uiso calc . 1.00 .
H42 0.4377 0.4224 0.0134 0.1231 Uiso calc . 1.00 .
H43 0.4870 0.5049 0.1445 0.0942 Uiso calc . 1.00 .
H44 0.5610 0.4831 0.1828 0.0942 Uiso calc . 1.00 .
H45 0.7992 0.2694 0.0894 0.0970 Uiso calc . 1.00 .
H46 0.7132 0.2679 0.0844 0.0970 Uiso calc . 1.00 .
H47 0.7623 0.3835 0.1113 0.1962 Uiso calc . 1.00 .
H48 0.8460 0.3842 0.1081 0.1962 Uiso calc . 1.00 .
H49 0.9592 0.4487 0.2136 0.1575 Uiso calc . 1.00 .
H50 0.9689 0.5068 0.3005 0.1575 Uiso calc . 1.00 .
H51 1.0241 0.4515 0.3824 0.1240 Uiso calc . 1.00 .
H52 1.0119 0.3918 0.2954 0.1240 Uiso calc . 1.00 .
H53 0.9581 0.2766 0.2827 0.1436 Uiso calc . 1.00 .
H54 0.9118 0.2361 0.3445 0.1436 Uiso calc . 1.00 .
H55 0.8081 0.1727 0.2322 0.1170 Uiso calc . 1.00 .
H56 0.8526 0.2177 0.1715 0.1170 Uiso calc . 1.00 .
H57 0.9130 0.3191 0.6478 0.0732 Uiso calc . 1.00 .
H58 0.9561 0.3455 0.7548 0.0732 Uiso calc . 1.00 .
H59 0.9231 0.2209 0.7629 0.0899 Uiso calc . 1.00 .
H60 0.9459 0.2208 0.6750 0.0899 Uiso calc . 1.00 .
H61 0.7470 0.0513 0.6499 0.0889 Uiso calc . 1.00 .
H62 0.8400 0.0859 0.7183 0.0889 Uiso calc . 1.00 .
H63 0.8202 0.1644 0.8219 0.0864 Uiso calc . 1.00 .
H64 0.7363 0.0857 0.7874 0.0864 Uiso calc . 1.00 .
H65 0.7061 0.2682 0.7877 0.0827 Uiso calc . 1.00 .
H66 0.7543 0.2391 0.8628 0.0827 Uiso calc . 1.00 .
H67 0.8745 0.2989 0.8408 0.0775 Uiso calc . 1.00 .
H68 0.8388 0.3612 0.8315 0.0775 Uiso calc . 1.00 .
H69 0.2527 0.3224 0.1056 0.1243 Uiso calc . 1.00 .

loop_
_atom_type_symbol
_atom_type_oxidation_number
_atom_type_number_in_cell
_atom_type_scat_dispersion_real
_atom_type_scat_dispersion_imag
_atom_type_scat_source
C 0 96 0.003 0.002
;International Tables for Crystallography
(1992, Vol. C, Tables 4.2.6.8 and 6.1.1.1)
;
H 0 136 0.000 0.000
;International Tables for Crystallography
(1992, Vol. C, Table 6.1.1.2)
;
N 0 56 0.006 0.003
;International Tables for Crystallography
(1992, Vol. C, Tables 4.2.6.8 and 6.1.1.1)
;
O 0 24 0.011 0.006
;International Tables for Crystallography
(1992, Vol. C, Tables 4.2.6.8 and 6.1.1.1)
;
S 0 16 0.125 0.123
;International Tables for Crystallography
(1992, Vol. C, Tables 4.2.6.8 and 6.1.1.1)
;
F 0 24 0.017 0.010
;International Tables for Crystallography
(1992, Vol. C, Tables 4.2.6.8 and 6.1.1.1)
;
Co 0 8 0.349 0.972
;International Tables for Crystallography
(1992, Vol. C, Tables 4.2.6.8 and 6.1.1.1)
;

loop_
_geom_angle_atom_site_label_1
_geom_angle_atom_site_label_2
_geom_angle_atom_site_label_3
_geom_angle
_geom_angle_site_symmetry_1
_geom_angle_site_symmetry_2
_geom_angle_site_symmetry_3
_geom_angle_publ_flag
S(1) Co(1) N(7) 88.8(3) 1_555 1_555 1_555 yes
S(1) Co(1) N(29) 92.3(3) 1_555 1_555 1_555 yes
S(1) Co(1) N(51) 174.3(3) 1_555 1_555 1_555 yes
S(1) Co(1) N(54) 90.8(3) 1_555 1_555 1_555 yes
S(1) Co(1) N(57) 91.1(3) 1_555 1_555 1_555 yes
N(7) Co(1) N(29) 87.1(3) 1_555 1_555 1_555 yes
N(7) Co(1) N(51) 94.6(4) 1_555 1_555 1_555 yes
N(7) Co(1) N(54) 94.1(4) 1_555 1_555 1_555 yes
N(7) Co(1) N(57) 179.8(4) 1_555 1_555 1_555 yes
N(29) Co(1) N(51) 92.5(4) 1_555 1_555 1_555 yes
N(29) Co(1) N(54) 176.7(4) 1_555 1_555 1_555 yes
N(29) Co(1) N(57) 92.9(4) 1_555 1_555 1_555 yes
N(51) Co(1) N(54) 84.4(4) 1_555 1_555 1_555 yes
N(51) Co(1) N(57) 85.6(4) 1_555 1_555 1_555 yes
N(54) Co(1) N(57) 85.9(4) 1_555 1_555 1_555 yes
S(2) Co(2) N(27) 87.8(3) 1_555 1_555 1_555 yes
S(2) Co(2) N(39) 91.4(3) 1_555 1_555 1_555 yes
S(2) Co(2) N(61) 174.6(3) 1_555 1_555 1_555 yes
S(2) Co(2) N(64) 91.2(3) 1_555 1_555 1_555 yes
S(2) Co(2) N(67) 91.3(3) 1_555 1_555 1_555 yes
N(27) Co(2) N(39) 87.2(4) 1_555 1_555 1_555 yes
N(27) Co(2) N(61) 95.5(4) 1_555 1_555 1_555 yes
N(27) Co(2) N(64) 92.8(4) 1_555 1_555 1_555 yes
N(27) Co(2) N(67) 178.3(4) 1_555 1_555 1_555 yes
N(39) Co(2) N(61) 92.9(4) 1_555 1_555 1_555 yes
N(39) Co(2) N(64) 177.4(4) 1_555 1_555 1_555 yes
N(39) Co(2) N(67) 94.3(4) 1_555 1_555 1_555 yes
N(61) Co(2) N(64) 84.5(4) 1_555 1_555 1_555 yes
N(61) Co(2) N(67) 85.2(4) 1_555 1_555 1_555 yes
N(64) Co(2) N(67) 85.8(4) 1_555 1_555 1_555 yes
S(3) Co(3) N(37) 88.5(3) 1_555 1_555 1_555 yes
S(3) Co(3) N(49) 90.2(3) 1_555 1_555 1_555 yes
S(3) Co(3) N(71) 174.0(3) 1_555 1_555 1_555 yes
S(3) Co(3) N(74) 89.9(3) 1_555 1_555 1_555 yes
S(3) Co(3) N(77) 92.8(3) 1_555 1_555 1_555 yes
N(37) Co(3) N(49) 87.6(4) 1_555 1_555 1_555 yes
N(37) Co(3) N(71) 93.8(4) 1_555 1_555 1_555 yes
N(37) Co(3) N(74) 93.1(4) 1_555 1_555 1_555 yes
N(37) Co(3) N(77) 178.5(4) 1_555 1_555 1_555 yes
N(49) Co(3) N(71) 95.5(4) 1_555 1_555 1_555 yes
N(49) Co(3) N(74) 179.2(4) 1_555 1_555 1_555 yes
N(49) Co(3) N(77) 93.1(4) 1_555 1_555 1_555 yes
N(71) Co(3) N(74) 84.4(4) 1_555 1_555 1_555 yes
N(71) Co(3) N(77) 84.8(4) 1_555 1_555 1_555 yes
N(74) Co(3) N(77) 86.1(4) 1_555 1_555 1_555 yes
S(4) Co(4) N(9) 91.9(3) 1_555 1_555 1_555 yes
S(4) Co(4) N(47) 87.4(3) 1_555 1_555 1_555 yes
S(4) Co(4) N(81) 174.7(3) 1_555 1_555 1_555 yes
S(4) Co(4) N(84) 90.4(3) 1_555 1_555 1_555 yes
S(4) Co(4) N(87) 93.1(3) 1_555 1_555 1_555 yes
N(9) Co(4) N(47) 88.1(3) 1_555 1_555 1_555 yes
N(9) Co(4) N(81) 92.7(4) 1_555 1_555 1_555 yes
N(9) Co(4) N(84) 177.2(4) 1_555 1_555 1_555 yes
N(9) Co(4) N(87) 92.1(4) 1_555 1_555 1_555 yes
N(47) Co(4) N(81) 95.3(4) 1_555 1_555 1_555 yes
N(47) Co(4) N(84) 93.5(4) 1_555 1_555 1_555 yes
N(47) Co(4) N(87) 179.4(4) 1_555 1_555 1_555 yes
N(81) Co(4) N(84) 84.9(4) 1_555 1_555 1_555 yes
N(81) Co(4) N(87) 84.2(4) 1_555 1_555 1_555 yes
N(84) Co(4) N(87) 86.2(4) 1_555 1_555 1_555 yes
Co(1) S(1) C(6) 96.1(4) 1_555 1_555 1_555 yes
Co(2) S(2) C(26) 95.0(4) 1_555 1_555 1_555 yes
Co(3) S(3) C(36) 95.6(4) 1_555 1_555 1_555 yes
Co(4) S(4) C(46) 95.1(4) 1_555 1_555 1_555 yes
O(1) S(11) O(2) 114.6(6) 1_555 1_555 1_555 yes
O(1) S(11) O(3) 116.6(7) 1_555 1_555 1_555 yes
O(1) S(11) C(101) 103.6(7) 1_555 1_555 1_555 yes
O(2) S(11) O(3) 113.2(6) 1_555 1_555 1_555 yes
O(2) S(11) C(101) 102.3(8) 1_555 1_555 1_555 yes
O(3) S(11) C(101) 104.2(7) 1_555 1_555 1_555 yes
S(12c) S(12b) S(12d) 68.216(6) 1_555 1_555 1_555 yes
S(12c) S(12b) O(4) 68.860(2) 1_555 1_555 1_555 yes
S(12c) S(12b) O(5) 84.353(7) 1_555 1_555 1_555 yes
S(12c) S(12b) O(6) 50.109(2) 1_555 1_555 1_555 yes
S(12c) S(12b) O(7) 128.14(1) 1_555 1_555 1_555 yes
S(12c) S(12b) C(103) 143.42(1) 1_555 1_555 1_555 yes
S(12d) S(12b) O(4) 67.7619(7) 1_555 1_555 1_555 yes
S(12d) S(12b) O(5) 152.27(1) 1_555 1_555 1_555 yes
S(12d) S(12b) O(6) 69.334(5) 1_555 1_555 1_555 yes
S(12d) S(12b) O(7) 163.640(5) 1_555 1_555 1_555 yes
S(12d) S(12b) C(103) 78.80(2) 1_555 1_555 1_555 yes
O(4) S(12b) O(5) 99.290(4) 1_555 1_555 1_555 yes
O(4) S(12b) O(6) 114.432(5) 1_555 1_555 1_555 yes
O(4) S(12b) O(7) 115.4680(7) 1_555 1_555 1_555 yes
O(4) S(12b) C(103) 113.180(7) 1_555 1_555 1_555 yes
O(5) S(12b) O(6) 96.57(1) 1_555 1_555 1_555 yes
O(5) S(12b) O(7) 43.96(2) 1_555 1_555 1_555 yes
O(5) S(12b) C(103) 128.664(8) 1_555 1_555 1_555 yes
O(6) S(12b) O(7) 119.562(2) 1_555 1_555 1_555 yes
O(6) S(12b) C(103) 104.08(1) 1_555 1_555 1_555 yes
O(7) S(12b) C(103) 85.46(3) 1_555 1_555 1_555 yes
S(12b) S(12c) S(12d) 56.42(2) 1_555 1_555 1_555 yes
S(12b) S(12c) O(4) 86.756(3) 1_555 1_555 1_555 yes
S(12b) S(12c) O(5) 68.482(6) 1_555 1_555 1_555 yes
S(12b) S(12c) O(6) 108.679(2) 1_555 1_555 1_555 yes
S(12b) S(12c) O(7) 37.55(1) 1_555 1_555 1_555 yes
S(12d) S(12c) O(4) 74.5605(7) 1_555 1_555 1_555 yes
S(12d) S(12c) O(5) 124.76(2) 1_555 1_555 1_555 yes
S(12d) S(12c) O(6) 92.86(2) 1_555 1_555 1_555 yes
S(12d) S(12c) O(7) 93.97(3) 1_555 1_555 1_555 yes
O(4) S(12c) O(5) 100.154(4) 1_555 1_555 1_555 yes
O(4) S(12c) O(6) 150.51(1) 1_555 1_555 1_555 yes
O(4) S(12c) O(7) 97.301(5) 1_555 1_555 1_555 yes
O(5) S(12c) O(6) 108.802(7) 1_555 1_555 1_555 yes
O(5) S(12c) O(7) 31.094(6) 1_555 1_555 1_555 yes
O(6) S(12c) O(7) 110.302(5) 1_555 1_555 1_555 yes
S(12b) S(12d) S(12c) 55.37(2) 1_555 1_555 1_555 yes
S(12b) S(12d) F(5) 129.18(2) 1_555 1_555 1_555 yes
S(12b) S(12d) O(4) 87.51(1) 1_555 1_555 1_555 yes
S(12b) S(12d) O(5) 18.609(8) 1_555 1_555 1_555 yes
S(12b) S(12d) O(6) 87.932(5) 1_555 1_555 1_555 yes
S(12b) S(12d) C(103) 80.20(1) 1_555 1_555 1_555 yes
S(12c) S(12d) F(5) 169.975(3) 1_555 1_555 1_555 yes
S(12c) S(12d) O(4) 76.393(7) 1_555 1_555 1_555 yes
S(12c) S(12d) O(5) 37.06(1) 1_555 1_555 1_555 yes
S(12c) S(12d) O(6) 59.767(6) 1_555 1_555 1_555 yes
S(12c) S(12d) C(103) 133.021(8) 1_555 1_555 1_555 yes
F(5) S(12d) O(4) 111.547(5) 1_555 1_555 1_555 yes
F(5) S(12d) O(5) 147.77(1) 1_555 1_555 1_555 yes
F(5) S(12d) O(6) 110.338(3) 1_555 1_555 1_555 yes
F(5) S(12d) C(103) 49.193(8) 1_555 1_555 1_555 yes
O(4) S(12d) O(5) 80.235(9) 1_555 1_555 1_555 yes
O(4) S(12d) O(6) 128.994(4) 1_555 1_555 1_555 yes
O(4) S(12d) C(103) 119.938(3) 1_555 1_555 1_555 yes
O(5) S(12d) O(6) 79.6741(8) 1_555 1_555 1_555 yes
O(5) S(12d) C(103) 98.670(4) 1_555 1_555 1_555 yes
O(6) S(12d) C(103) 109.170(2) 1_555 1_555 1_555 yes
C(102) F(4) C(103) 44.855(8) 1_555 1_555 1_555 yes
S(12d) F(5) C(102) 93.38(2) 1_555 1_555 1_555 yes
S(12d) F(5) C(103) 57.61(2) 1_555 1_555 1_555 yes
C(102) F(5) C(103) 36.2571(2) 1_555 1_555 1_555 yes
C(102) F(6) C(103) 34.829(5) 1_555 1_555 1_555 yes
S(12b) O(4) S(12c) 24.384(1) 1_555 1_555 1_555 yes
S(12b) O(4) S(12d) 24.73(1) 1_555 1_555 1_555 yes
S(12c) O(4) S(12d) 29.046(8) 1_555 1_555 1_555 yes
S(12b) O(5) S(12c) 27.17(1) 1_555 1_555 1_555 yes
S(12b) O(5) S(12d) 9.123(4) 1_555 1_555 1_555 yes
S(12b) O(5) O(7) 81.319(5) 1_555 1_555 1_555 yes
S(12c) O(5) S(12d) 18.182(8) 1_555 1_555 1_555 yes
S(12c) O(5) O(7) 108.392(8) 1_555 1_555 1_555 yes
S(12d) O(5) O(7) 90.4246(7) 1_555 1_555 1_555 yes
S(12b) O(6) S(12c) 21.2118(8) 1_555 1_555 1_555 yes
S(12b) O(6) S(12d) 22.734(10) 1_555 1_555 1_555 yes
S(12c) O(6) S(12d) 27.375(9) 1_555 1_555 1_555 yes
S(12b) O(7) S(12c) 14.301(1) 1_555 1_555 1_555 yes
S(12b) O(7) O(5) 54.72(1) 1_555 1_555 1_555 yes
S(12c) O(7) O(5) 40.51(1) 1_555 1_555 1_555 yes
O(55) O(54) O(104) 165(1) 1_555 1_555 1_555 yes
O(55) O(54) O(105) 82(1) 1_555 1_555 1_555 yes
O(55) O(54) O(119) 66.9(9) 1_555 1_555 1_555 yes
O(55) O(54) O(123) 102(1) 1_555 1_555 1_555 yes
O(104) O(54) O(105) 112.2(7) 1_555 1_555 1_555 yes
O(104) O(54) O(119) 109.2(6) 1_555 1_555 1_555 yes
O(104) O(54) O(123) 63.4(4) 1_555 1_555 1_555 yes
O(105) O(54) O(119) 94.7(6) 1_555 1_555 1_555 yes
O(105) O(54) O(123) 163.9(9) 1_555 1_555 1_555 yes
O(119) O(54) O(123) 73.5(5) 1_555 1_555 1_555 yes
O(54) O(55) O(103) 104(1) 1_555 1_555 1_555 yes
O(54) O(55) O(105) 58.8(9) 1_555 1_555 1_555 yes
O(54) O(55) O(118) 138(1) 1_555 1_555 1_555 yes
O(54) O(55) O(119) 68.0(9) 1_555 1_555 1_555 yes
O(103) O(55) O(105) 129.8(8) 1_555 1_555 1_555 yes
O(103) O(55) O(118) 115.6(8) 1_555 1_555 1_555 yes
O(103) O(55) O(119) 46.6(4) 1_555 1_555 1_555 yes
O(105) O(55) O(118) 99.1(7) 1_555 1_555 1_555 yes
O(105) O(55) O(119) 85.5(7) 1_555 1_555 1_555 yes
O(118) O(55) O(119) 150.4(8) 1_555 1_555 1_555 yes
O(113) O(101) O(114) 102.117(5) 1_555 1_555 1_555 yes
O(113) O(101) O(115) 89.665(8) 1_555 1_555 1_555 yes
O(114) O(101) O(115) 163.289(5) 1_555 1_555 1_555 yes
O(55) O(103) O(119) 69.0(5) 1_555 1_555 1_555 yes
O(54) O(104) O(122) 74.1(4) 1_555 1_555 1_555 yes
O(54) O(104) O(123) 50.5(4) 1_555 1_555 1_555 yes
O(122) O(104) O(123) 82.93(2) 1_555 1_555 1_555 yes
O(54) O(105) O(55) 38.7(5) 1_555 1_555 1_555 yes
O(107) O(106) O(108) 86.82(1) 1_555 1_555 1_555 yes
O(107) O(106) O(122) 130.81(1) 1_555 1_555 1_555 yes
O(108) O(106) O(122) 95.99(2) 1_555 1_555 1_555 yes
O(106) O(107) O(121) 84.077(8) 1_555 1_555 1_555 yes
O(106) O(108) O(116) 96.57(2) 1_555 1_555 1_555 yes
O(106) O(108) O(121) 77.48(1) 1_555 1_555 1_555 yes
O(116) O(108) O(121) 127.985(5) 1_555 1_555 1_555 yes
O(101) O(113) O(114) 43.007(3) 1_555 1_555 1_555 yes
O(101) O(113) O(115) 51.763(3) 1_555 1_555 1_555 yes
O(114) O(113) O(115) 94.104(2) 1_555 1_555 1_555 yes
O(101) O(114) O(113) 34.876(3) 1_555 1_555 1_555 yes
O(101) O(115) O(113) 38.571(5) 1_555 1_555 1_555 yes
O(108) O(116) O(123) 125.97(2) 1_555 1_555 1_555 yes
O(55) O(118) O(121) 94.5(5) 1_555 1_555 1_555 yes
O(54) O(119) O(55) 45.1(5) 1_555 1_555 1_555 yes
O(54) O(119) O(103) 100.0(5) 1_555 1_555 1_555 yes
O(54) O(119) O(123) 50.3(4) 1_555 1_555 1_555 yes
O(55) O(119) O(103) 64.4(5) 1_555 1_555 1_555 yes
O(55) O(119) O(123) 75.4(5) 1_555 1_555 1_555 yes
O(103) O(119) O(123) 84.515(2) 1_555 1_555 1_555 yes
O(107) O(121) O(108) 110.079(8) 1_555 1_555 1_555 yes
O(107) O(121) O(118) 104.821(4) 1_555 1_555 1_555 yes
O(108) O(121) O(118) 120.466(10) 1_555 1_555 1_555 yes
O(104) O(122) O(106) 154.414(9) 1_555 1_555 1_555 yes
O(54) O(123) O(104) 66.2(5) 1_555 1_555 1_555 yes
O(54) O(123) O(116) 102.6(5) 1_555 1_555 1_555 yes
O(54) O(123) O(119) 56.2(4) 1_555 1_555 1_555 yes
O(104) O(123) O(116) 106.57(1) 1_555 1_555 1_555 yes
O(104) O(123) O(119) 100.332(3) 1_555 1_555 1_555 yes
O(116) O(123) O(119) 134.04(1) 1_555 1_555 1_555 yes
C(2) N(1) C(6) 117.9(9) 1_555 1_555 1_555 yes
C(2) N(3) C(4) 112.4(9) 1_555 1_555 1_555 yes
Co(1) N(7) C(5) 111.0(6) 1_555 1_555 1_555 yes
Co(1) N(7) C(8) 144.7(8) 1_555 1_555 1_555 yes
C(5) N(7) C(8) 103.6(9) 1_555 1_555 1_555 yes
Co(4) N(9) C(4) 126.1(8) 1_555 1_555 1_555 yes
Co(4) N(9) C(8) 129.3(7) 1_555 1_555 1_555 yes
C(4) N(9) C(8) 104.6(8) 1_555 1_555 1_555 yes
C(22) N(21) C(26) 116(1) 1_555 1_555 1_555 yes
C(22) N(23) C(24) 112(1) 1_555 1_555 1_555 yes
Co(2) N(27) C(25) 112.3(7) 1_555 1_555 1_555 yes
Co(2) N(27) C(28) 143.2(7) 1_555 1_555 1_555 yes
C(25) N(27) C(28) 103.9(8) 1_555 1_555 1_555 yes
Co(1) N(29) C(24) 126.8(7) 1_555 1_555 1_555 yes
Co(1) N(29) C(28) 129.5(7) 1_555 1_555 1_555 yes
C(24) N(29) C(28) 103.7(8) 1_555 1_555 1_555 yes
C(32) N(31) C(36) 113(1) 1_555 1_555 1_555 yes
C(32) N(33) C(34) 110(1) 1_555 1_555 1_555 yes
Co(3) N(37) C(35) 111.6(7) 1_555 1_555 1_555 yes
Co(3) N(37) C(38) 144.4(8) 1_555 1_555 1_555 yes
C(35) N(37) C(38) 103.9(9) 1_555 1_555 1_555 yes
Co(2) N(39) C(34) 125.2(7) 1_555 1_555 1_555 yes
Co(2) N(39) C(38) 129.1(8) 1_555 1_555 1_555 yes
C(34) N(39) C(38) 105.4(9) 1_555 1_555 1_555 yes
C(42) N(41) C(46) 115.6(10) 1_555 1_555 1_555 yes
C(42) N(43) C(44) 111(1) 1_555 1_555 1_555 yes
Co(4) N(47) C(45) 112.3(7) 1_555 1_555 1_555 yes
Co(4) N(47) C(48) 143.0(8) 1_555 1_555 1_555 yes
C(45) N(47) C(48) 104.3(9) 1_555 1_555 1_555 yes
Co(3) N(49) C(44) 127.4(7) 1_555 1_555 1_555 yes
Co(3) N(49) C(48) 130.2(8) 1_555 1_555 1_555 yes
C(44) N(49) C(48) 102.2(9) 1_555 1_555 1_555 yes
Co(1) N(51) C(52) 108.5(7) 1_555 1_555 1_555 yes
Co(1) N(51) C(59) 110.5(7) 1_555 1_555 1_555 yes
Co(1) N(51) H(9) 107.6(7) 1_555 1_555 1_555 no
C(52) N(51) C(59) 114.8(9) 1_555 1_555 1_555 yes
C(52) N(51) H(9) 107.6(9) 1_555 1_555 1_555 no
C(59) N(51) H(9) 107.6(9) 1_555 1_555 1_555 no
Co(1) N(54) C(53) 112.7(8) 1_555 1_555 1_555 yes
Co(1) N(54) C(55) 106.3(7) 1_555 1_555 1_555 yes
Co(1) N(54) H(10) 109.1(7) 1_555 1_555 1_555 no
C(53) N(54) C(55) 110.4(10) 1_555 1_555 1_555 yes
C(53) N(54) H(10) 109.2(9) 1_555 1_555 1_555 no
C(55) N(54) H(10) 109.1(9) 1_555 1_555 1_555 no
Co(1) N(57) C(56) 111.6(7) 1_555 1_555 1_555 yes
Co(1) N(57) C(58) 107.2(7) 1_555 1_555 1_555 yes
Co(1) N(57) H(11) 108.5(7) 1_555 1_555 1_555 no
C(56) N(57) C(58) 112.4(10) 1_555 1_555 1_555 yes
C(56) N(57) H(11) 108.5(9) 1_555 1_555 1_555 no
C(58) N(57) H(11) 108.5(9) 1_555 1_555 1_555 no
Co(2) N(61) C(62) 109.0(9) 1_555 1_555 1_555 yes
Co(2) N(61) C(69) 107.6(7) 1_555 1_555 1_555 yes
Co(2) N(61) H(12) 109.0(7) 1_555 1_555 1_555 no
C(62) N(61) C(69) 113.0(10) 1_555 1_555 1_555 yes
C(62) N(61) H(12) 109(1) 1_555 1_555 1_555 no
C(69) N(61) H(12) 109(1) 1_555 1_555 1_555 no
Co(2) N(64) C(63) 109.9(9) 1_555 1_555 1_555 yes
Co(2) N(64) C(65) 113.2(9) 1_555 1_555 1_555 yes
Co(2) N(64) H(13) 107.5(7) 1_555 1_555 1_555 no
C(63) N(64) C(65) 111(1) 1_555 1_555 1_555 yes
C(63) N(64) H(13) 107(1) 1_555 1_555 1_555 no
C(65) N(64) H(13) 107(1) 1_555 1_555 1_555 no
Co(2) N(67) C(66) 109.1(9) 1_555 1_555 1_555 yes
Co(2) N(67) C(68) 112.3(8) 1_555 1_555 1_555 yes
Co(2) N(67) H(14) 109.0(7) 1_555 1_555 1_555 no
C(66) N(67) C(68) 108(1) 1_555 1_555 1_555 yes
C(66) N(67) H(14) 108(1) 1_555 1_555 1_555 no
C(68) N(67) H(14) 108(1) 1_555 1_555 1_555 no
Co(3) N(71) C(72) 110.9(8) 1_555 1_555 1_555 yes
Co(3) N(71) C(79) 109.5(8) 1_555 1_555 1_555 yes
Co(3) N(71) H(15) 107.7(7) 1_555 1_555 1_555 no
C(72) N(71) C(79) 113(1) 1_555 1_555 1_555 yes
C(72) N(71) H(15) 107.7(9) 1_555 1_555 1_555 no
C(79) N(71) H(15) 107(1) 1_555 1_555 1_555 no
Co(3) N(74) C(73) 108.2(10) 1_555 1_555 1_555 yes
Co(3) N(74) C(75) 111.2(9) 1_555 1_555 1_555 yes
Co(3) N(74) H(16) 108.2(7) 1_555 1_555 1_555 no
C(73) N(74) C(75) 112(1) 1_555 1_555 1_555 yes
C(73) N(74) H(16) 108(1) 1_555 1_555 1_555 no
C(75) N(74) H(16) 108(1) 1_555 1_555 1_555 no
Co(3) N(77) C(76) 110.5(9) 1_555 1_555 1_555 yes
Co(3) N(77) C(78) 110.2(8) 1_555 1_555 1_555 yes
Co(3) N(77) H(17) 108.3(7) 1_555 1_555 1_555 no
C(76) N(77) C(78) 111(1) 1_555 1_555 1_555 yes
C(76) N(77) H(17) 108.3(10) 1_555 1_555 1_555 no
C(78) N(77) H(17) 108(1) 1_555 1_555 1_555 no
Co(4) N(81) C(82) 107.1(7) 1_555 1_555 1_555 yes
Co(4) N(81) C(89) 110.8(7) 1_555 1_555 1_555 yes
Co(4) N(81) H(18) 108.4(6) 1_555 1_555 1_555 no
C(82) N(81) C(89) 113.8(9) 1_555 1_555 1_555 yes
C(82) N(81) H(18) 108.4(9) 1_555 1_555 1_555 no
C(89) N(81) H(18) 108.4(9) 1_555 1_555 1_555 no
Co(4) N(84) C(83) 111.4(7) 1_555 1_555 1_555 yes
Co(4) N(84) C(85) 107.1(7) 1_555 1_555 1_555 yes
Co(4) N(84) H(19) 109.1(7) 1_555 1_555 1_555 no
C(83) N(84) C(85) 111.1(10) 1_555 1_555 1_555 yes
C(83) N(84) H(19) 109.1(10) 1_555 1_555 1_555 no
C(85) N(84) H(19) 109.1(10) 1_555 1_555 1_555 no
Co(4) N(87) C(86) 111.0(8) 1_555 1_555 1_555 yes
Co(4) N(87) C(88) 108.1(7) 1_555 1_555 1_555 yes
Co(4) N(87) H(20) 108.7(7) 1_555 1_555 1_555 no
C(86) N(87) C(88) 111.5(9) 1_555 1_555 1_555 yes
C(86) N(87) H(20) 108.7(9) 1_555 1_555 1_555 no
C(88) N(87) H(20) 108.7(10) 1_555 1_555 1_555 no
N(1) C(2) N(3) 129(1) 1_555 1_555 1_555 yes
N(1) C(2) H(1) 115(1) 1_555 1_555 1_555 no
N(3) C(2) H(1) 115(1) 1_555 1_555 1_555 no
N(3) C(4) N(9) 131.1(10) 1_555 1_555 1_555 yes
N(3) C(4) C(5) 122.3(10) 1_555 1_555 1_555 yes
N(9) C(4) C(5) 106.6(10) 1_555 1_555 1_555 yes
N(7) C(5) C(4) 110.7(9) 1_555 1_555 1_555 yes
N(7) C(5) C(6) 129(1) 1_555 1_555 1_555 yes
C(4) C(5) C(6) 119(1) 1_555 1_555 1_555 yes
S(1) C(6) N(1) 127.5(8) 1_555 1_555 1_555 yes
S(1) C(6) C(5) 114.1(9) 1_555 1_555 1_555 yes
N(1) C(6) C(5) 118.4(10) 1_555 1_555 1_555 yes
N(7) C(8) N(9) 114.5(9) 1_555 1_555 1_555 yes
N(7) C(8) H(2) 122(1) 1_555 1_555 1_555 no
N(9) C(8) H(2) 122(1) 1_555 1_555 1_555 no
N(21) C(22) N(23) 129(1) 1_555 1_555 1_555 yes
N(21) C(22) H(3) 115(1) 1_555 1_555 1_555 no
N(23) C(22) H(3) 115(1) 1_555 1_555 1_555 no
N(23) C(24) N(29) 129(1) 1_555 1_555 1_555 yes
N(23) C(24) C(25) 121.9(10) 1_555 1_555 1_555 yes
N(29) C(24) C(25) 108.6(9) 1_555 1_555 1_555 yes
N(27) C(25) C(24) 110.3(9) 1_555 1_555 1_555 yes
N(27) C(25) C(26) 126(1) 1_555 1_555 1_555 yes
C(24) C(25) C(26) 123(1) 1_555 1_555 1_555 yes
S(2) C(26) N(21) 126.8(9) 1_555 1_555 1_555 yes
S(2) C(26) C(25) 117.7(9) 1_555 1_555 1_555 yes
N(21) C(26) C(25) 115(1) 1_555 1_555 1_555 yes
N(27) C(28) N(29) 113.5(9) 1_555 1_555 1_555 yes
N(27) C(28) H(4) 123(1) 1_555 1_555 1_555 no
N(29) C(28) H(4) 123(1) 1_555 1_555 1_555 no
N(31) C(32) N(33) 131(1) 1_555 1_555 1_555 yes
N(31) C(32) H(5) 114(1) 1_555 1_555 1_555 no
N(33) C(32) H(5) 114(1) 1_555 1_555 1_555 no
N(33) C(34) N(39) 129(1) 1_555 1_555 1_555 yes
N(33) C(34) C(35) 124(1) 1_555 1_555 1_555 yes
N(39) C(34) C(35) 106.2(9) 1_555 1_555 1_555 yes
N(37) C(35) C(34) 110.8(10) 1_555 1_555 1_555 yes
N(37) C(35) C(36) 128(1) 1_555 1_555 1_555 yes
C(34) C(35) C(36) 120(1) 1_555 1_555 1_555 yes
S(3) C(36) N(31) 126.2(10) 1_555 1_555 1_555 yes
S(3) C(36) C(35) 115.3(9) 1_555 1_555 1_555 yes
N(31) C(36) C(35) 118(1) 1_555 1_555 1_555 yes
N(37) C(38) N(39) 113.8(9) 1_555 1_555 1_555 yes
N(37) C(38) H(6) 123(1) 1_555 1_555 1_555 no
N(39) C(38) H(6) 123(1) 1_555 1_555 1_555 no
N(41) C(42) N(43) 130(1) 1_555 1_555 1_555 yes
N(41) C(42) H(7) 114(1) 1_555 1_555 1_555 no
N(43) C(42) H(7) 114(1) 1_555 1_555 1_555 no
N(43) C(44) N(49) 129(1) 1_555 1_555 1_555 yes
N(43) C(44) C(45) 121(1) 1_555 1_555 1_555 yes
N(49) C(44) C(45) 108.5(10) 1_555 1_555 1_555 yes
N(47) C(45) C(44) 109(1) 1_555 1_555 1_555 yes
N(47) C(45) C(46) 129(1) 1_555 1_555 1_555 yes
C(44) C(45) C(46) 121(1) 1_555 1_555 1_555 yes
S(4) C(46) N(41) 124.9(9) 1_555 1_555 1_555 yes
S(4) C(46) C(45) 115.9(9) 1_555 1_555 1_555 yes
N(41) C(46) C(45) 119(1) 1_555 1_555 1_555 yes
N(47) C(48) N(49) 115.3(10) 1_555 1_555 1_555 yes
N(47) C(48) H(8) 122(1) 1_555 1_555 1_555 no
N(49) C(48) H(8) 122(1) 1_555 1_555 1_555 no
N(51) C(52) C(53) 106.9(9) 1_555 1_555 1_555 yes
N(51) C(52) H(21) 110(1) 1_555 1_555 1_555 no
N(51) C(52) H(22) 110(1) 1_555 1_555 1_555 no
C(53) C(52) H(21) 110(1) 1_555 1_555 1_555 no
C(53) C(52) H(22) 110(1) 1_555 1_555 1_555 no
H(21) C(52) H(22) 109(1) 1_555 1_555 1_555 no
N(54) C(53) C(52) 110(1) 1_555 1_555 1_555 yes
N(54) C(53) H(23) 109(1) 1_555 1_555 1_555 no
N(54) C(53) H(24) 109(1) 1_555 1_555 1_555 no
C(52) C(53) H(23) 109(1) 1_555 1_555 1_555 no
C(52) C(53) H(24) 109(1) 1_555 1_555 1_555 no
H(23) C(53) H(24) 109(1) 1_555 1_555 1_555 no
N(54) C(55) C(56) 109(1) 1_555 1_555 1_555 yes
N(54) C(55) H(25) 109(1) 1_555 1_555 1_555 no
N(54) C(55) H(26) 109(1) 1_555 1_555 1_555 no
C(56) C(55) H(25) 109(1) 1_555 1_555 1_555 no
C(56) C(55) H(26) 109(1) 1_555 1_555 1_555 no
H(25) C(55) H(26) 109(1) 1_555 1_555 1_555 no
N(57) C(56) C(55) 110(1) 1_555 1_555 1_555 yes
N(57) C(56) H(27) 109(1) 1_555 1_555 1_555 no
N(57) C(56) H(28) 109(1) 1_555 1_555 1_555 no
C(55) C(56) H(27) 109(1) 1_555 1_555 1_555 no
C(55) C(56) H(28) 109(1) 1_555 1_555 1_555 no
H(27) C(56) H(28) 109(1) 1_555 1_555 1_555 no
N(57) C(58) C(59) 110.4(10) 1_555 1_555 1_555 yes
N(57) C(58) H(29) 109(1) 1_555 1_555 1_555 no
N(57) C(58) H(30) 109(1) 1_555 1_555 1_555 no
C(59) C(58) H(29) 109(1) 1_555 1_555 1_555 no
C(59) C(58) H(30) 109(1) 1_555 1_555 1_555 no
H(29) C(58) H(30) 109(1) 1_555 1_555 1_555 no
N(51) C(59) C(58) 110.8(10) 1_555 1_555 1_555 yes
N(51) C(59) H(31) 109(1) 1_555 1_555 1_555 no
N(51) C(59) H(32) 109(1) 1_555 1_555 1_555 no
C(58) C(59) H(31) 109(1) 1_555 1_555 1_555 no
C(58) C(59) H(32) 109(1) 1_555 1_555 1_555 no
H(31) C(59) H(32) 109(1) 1_555 1_555 1_555 no
N(61) C(62) C(63) 113(1) 1_555 1_555 1_555 yes
N(61) C(62) H(33) 108(1) 1_555 1_555 1_555 no
N(61) C(62) H(34) 108(1) 1_555 1_555 1_555 no
C(63) C(62) H(33) 108(1) 1_555 1_555 1_555 no
C(63) C(62) H(34) 108(1) 1_555 1_555 1_555 no
H(33) C(62) H(34) 109(1) 1_555 1_555 1_555 no
N(64) C(63) C(62) 109(1) 1_555 1_555 1_555 yes
N(64) C(63) H(36) 109(1) 1_555 1_555 1_555 no
N(64) C(63) H(69) 109(1) 1_555 1_555 1_555 no
C(62) C(63) H(36) 109(1) 1_555 1_555 1_555 no
C(62) C(63) H(69) 109(1) 1_555 1_555 1_555 no
H(36) C(63) H(69) 109(1) 1_555 1_555 1_555 no
N(64) C(65) C(66) 111(1) 1_555 1_555 1_555 yes
N(64) C(65) H(37) 109(1) 1_555 1_555 1_555 no
N(64) C(65) H(38) 109(1) 1_555 1_555 1_555 no
C(66) C(65) H(37) 109(1) 1_555 1_555 1_555 no
C(66) C(65) H(38) 109(1) 1_555 1_555 1_555 no
H(37) C(65) H(38) 109(1) 1_555 1_555 1_555 no
N(67) C(66) C(65) 110(1) 1_555 1_555 1_555 yes
N(67) C(66) H(39) 109(1) 1_555 1_555 1_555 no
N(67) C(66) H(40) 109(1) 1_555 1_555 1_555 no
C(65) C(66) H(39) 109(1) 1_555 1_555 1_555 no
C(65) C(66) H(40) 109(1) 1_555 1_555 1_555 no
H(39) C(66) H(40) 109(1) 1_555 1_555 1_555 no
N(67) C(68) C(69) 110(1) 1_555 1_555 1_555 yes
N(67) C(68) H(41) 109(1) 1_555 1_555 1_555 no
N(67) C(68) H(42) 109(1) 1_555 1_555 1_555 no
C(69) C(68) H(41) 109(1) 1_555 1_555 1_555 no
C(69) C(68) H(42) 109(1) 1_555 1_555 1_555 no
H(41) C(68) H(42) 109(1) 1_555 1_555 1_555 no
N(61) C(69) C(68) 113(1) 1_555 1_555 1_555 yes
N(61) C(69) H(43) 108(1) 1_555 1_555 1_555 no
N(61) C(69) H(44) 108(1) 1_555 1_555 1_555 no
C(68) C(69) H(43) 108(1) 1_555 1_555 1_555 no
C(68) C(69) H(44) 108(1) 1_555 1_555 1_555 no
H(43) C(69) H(44) 109(1) 1_555 1_555 1_555 no
N(71) C(72) C(73) 114(1) 1_555 1_555 1_555 yes
N(71) C(72) H(45) 108(1) 1_555 1_555 1_555 no
N(71) C(72) H(46) 108(1) 1_555 1_555 1_555 no
C(73) C(72) H(45) 108(1) 1_555 1_555 1_555 no
C(73) C(72) H(46) 108(1) 1_555 1_555 1_555 no
H(45) C(72) H(46) 109(1) 1_555 1_555 1_555 no
N(74) C(73) C(72) 115(1) 1_555 1_555 1_555 yes
N(74) C(73) H(47) 107(1) 1_555 1_555 1_555 no
N(74) C(73) H(48) 107(1) 1_555 1_555 1_555 no
C(72) C(73) H(47) 107(2) 1_555 1_555 1_555 no
C(72) C(73) H(48) 107(1) 1_555 1_555 1_555 no
H(47) C(73) H(48) 109(1) 1_555 1_555 1_555 no
N(74) C(75) C(76) 114(1) 1_555 1_555 1_555 yes
N(74) C(75) H(49) 108(1) 1_555 1_555 1_555 no
N(74) C(75) H(50) 108(1) 1_555 1_555 1_555 no
C(76) C(75) H(49) 108(1) 1_555 1_555 1_555 no
C(76) C(75) H(50) 108(2) 1_555 1_555 1_555 no
H(49) C(75) H(50) 109(1) 1_555 1_555 1_555 no
N(77) C(76) C(75) 113(1) 1_555 1_555 1_555 yes
N(77) C(76) H(51) 108(1) 1_555 1_555 1_555 no
N(77) C(76) H(52) 108(1) 1_555 1_555 1_555 no
C(75) C(76) H(51) 108(1) 1_555 1_555 1_555 no
C(75) C(76) H(52) 108(1) 1_555 1_555 1_555 no
H(51) C(76) H(52) 109(1) 1_555 1_555 1_555 no
N(77) C(78) C(79) 114(1) 1_555 1_555 1_555 yes
N(77) C(78) H(53) 108(1) 1_555 1_555 1_555 no
N(77) C(78) H(54) 108(1) 1_555 1_555 1_555 no
C(79) C(78) H(53) 108(1) 1_555 1_555 1_555 no
C(79) C(78) H(54) 108(1) 1_555 1_555 1_555 no
H(53) C(78) H(54) 109(1) 1_555 1_555 1_555 no
N(71) C(79) C(78) 115(1) 1_555 1_555 1_555 yes
N(71) C(79) H(55) 107(1) 1_555 1_555 1_555 no
N(71) C(79) H(56) 107(1) 1_555 1_555 1_555 no
C(78) C(79) H(55) 107(1) 1_555 1_555 1_555 no
C(78) C(79) H(56) 107(1) 1_555 1_555 1_555 no
H(55) C(79) H(56) 109(1) 1_555 1_555 1_555 no
N(81) C(82) C(83) 109.2(10) 1_555 1_555 1_555 yes
N(81) C(82) H(57) 109(1) 1_555 1_555 1_555 no
N(81) C(82) H(58) 109(1) 1_555 1_555 1_555 no
C(83) C(82) H(57) 109(1) 1_555 1_555 1_555 no
C(83) C(82) H(58) 109(1) 1_555 1_555 1_555 no
H(57) C(82) H(58) 109(1) 1_555 1_555 1_555 no
N(84) C(83) C(82) 110.1(10) 1_555 1_555 1_555 yes
N(84) C(83) H(59) 109(1) 1_555 1_555 1_555 no
N(84) C(83) H(60) 109(1) 1_555 1_555 1_555 no
C(82) C(83) H(59) 109(1) 1_555 1_555 1_555 no
C(82) C(83) H(60) 109(1) 1_555 1_555 1_555 no
H(59) C(83) H(60) 109(1) 1_555 1_555 1_555 no
N(84) C(85) C(86) 108.6(10) 1_555 1_555 1_555 yes
N(84) C(85) H(61) 109(1) 1_555 1_555 1_555 no
N(84) C(85) H(62) 109(1) 1_555 1_555 1_555 no
C(86) C(85) H(61) 109(1) 1_555 1_555 1_555 no
C(86) C(85) H(62) 109(1) 1_555 1_555 1_555 no
H(61) C(85) H(62) 109(1) 1_555 1_555 1_555 no
N(87) C(86) C(85) 108.8(9) 1_555 1_555 1_555 yes
N(87) C(86) H(63) 109(1) 1_555 1_555 1_555 no
N(87) C(86) H(64) 109(1) 1_555 1_555 1_555 no
C(85) C(86) H(63) 109(1) 1_555 1_555 1_555 no
C(85) C(86) H(64) 109(1) 1_555 1_555 1_555 no
H(63) C(86) H(64) 109(1) 1_555 1_555 1_555 no
N(87) C(88) C(89) 107(1) 1_555 1_555 1_555 yes
N(87) C(88) H(65) 109(1) 1_555 1_555 1_555 no
N(87) C(88) H(66) 109(1) 1_555 1_555 1_555 no
C(89) C(88) H(65) 109(1) 1_555 1_555 1_555 no
C(89) C(88) H(66) 109(1) 1_555 1_555 1_555 no
H(65) C(88) H(66) 109(1) 1_555 1_555 1_555 no
N(81) C(89) C(88) 111.2(10) 1_555 1_555 1_555 yes
N(81) C(89) H(67) 109(1) 1_555 1_555 1_555 no
N(81) C(89) H(68) 109(1) 1_555 1_555 1_555 no
C(88) C(89) H(67) 109(1) 1_555 1_555 1_555 no
C(88) C(89) H(68) 109(1) 1_555 1_555 1_555 no
H(67) C(89) H(68) 109(1) 1_555 1_555 1_555 no
S(11) C(101) F(1) 113(1) 1_555 1_555 1_555 yes
S(11) C(101) F(2) 113(1) 1_555 1_555 1_555 yes
S(11) C(101) F(3) 112(1) 1_555 1_555 1_555 yes
F(1) C(101) F(2) 104(1) 1_555 1_555 1_555 yes
F(1) C(101) F(3) 106(1) 1_555 1_555 1_555 yes
F(2) C(101) F(3) 105(1) 1_555 1_555 1_555 yes
F(4) C(102) F(5) 103.62(1) 1_555 1_555 1_555 yes
F(4) C(102) F(6) 108.29(2) 1_555 1_555 1_555 yes
F(4) C(102) C(103) 61.86(1) 1_555 1_555 1_555 yes
F(5) C(102) F(6) 79.28(1) 1_555 1_555 1_555 yes
F(5) C(102) C(103) 74.50(2) 1_555 1_555 1_555 yes
F(6) C(102) C(103) 50.012(9) 1_555 1_555 1_555 yes
S(12b) C(103) S(12d) 20.991(8) 1_555 1_555 1_555 yes
S(12b) C(103) F(4) 104.7980(8) 1_555 1_555 1_555 yes
S(12b) C(103) F(5) 94.11(2) 1_555 1_555 1_555 yes
S(12b) C(103) F(6) 93.498(5) 1_555 1_555 1_555 yes
S(12b) C(103) C(102) 161.292(1) 1_555 1_555 1_555 yes
S(12d) C(103) F(4) 108.486(2) 1_555 1_555 1_555 yes
S(12d) C(103) F(5) 73.19(1) 1_555 1_555 1_555 yes
S(12d) C(103) F(6) 95.375(3) 1_555 1_555 1_555 yes
S(12d) C(103) C(102) 141.029(9) 1_555 1_555 1_555 yes
F(4) C(103) F(5) 106.207(5) 1_555 1_555 1_555 yes
F(4) C(103) F(6) 153.741(2) 1_555 1_555 1_555 yes
F(4) C(103) C(102) 73.288(4) 1_555 1_555 1_555 yes
F(5) C(103) F(6) 90.794(4) 1_555 1_555 1_555 yes
F(5) C(103) C(102) 69.25(2) 1_555 1_555 1_555 yes
F(6) C(103) C(102) 95.159(4) 1_555 1_555 1_555 yes

loop_
_geom_bond_atom_site_label_1
_geom_bond_atom_site_label_2
_geom_bond_distance
_geom_bond_site_symmetry_1
_geom_bond_site_symmetry_2
_geom_bond_publ_flag
Co(1) S(1) 2.344(3) 1_555 1_555 yes
Co(1) N(7) 1.967(8) 1_555 1_555 yes
Co(1) N(29) 1.949(8) 1_555 1_555 yes
Co(1) N(51) 1.952(9) 1_555 1_555 yes
Co(1) N(54) 1.964(9) 1_555 1_555 yes
Co(1) N(57) 1.937(8) 1_555 1_555 yes
Co(2) S(2) 2.332(4) 1_555 1_555 yes
Co(2) N(27) 1.953(8) 1_555 1_555 yes
Co(2) N(39) 1.953(9) 1_555 1_555 yes
Co(2) N(61) 1.953(9) 1_555 1_555 yes
Co(2) N(64) 1.926(10) 1_555 1_555 yes
Co(2) N(67) 1.945(9) 1_555 1_555 yes
Co(3) S(3) 2.341(3) 1_555 1_555 yes
Co(3) N(37) 1.975(9) 1_555 1_555 yes
Co(3) N(49) 1.969(9) 1_555 1_555 yes
Co(3) N(71) 1.950(9) 1_555 1_555 yes
Co(3) N(74) 1.943(10) 1_555 1_555 yes
Co(3) N(77) 1.958(10) 1_555 1_555 yes
Co(4) S(4) 2.349(3) 1_555 1_555 yes
Co(4) N(9) 1.970(8) 1_555 1_555 yes
Co(4) N(47) 1.953(9) 1_555 1_555 yes
Co(4) N(81) 1.978(9) 1_555 1_555 yes
Co(4) N(84) 1.957(9) 1_555 1_555 yes
Co(4) N(87) 1.953(9) 1_555 1_555 yes
S(1) C(6) 1.74(1) 1_555 1_555 yes
S(2) C(26) 1.70(1) 1_555 1_555 yes
S(3) C(36) 1.75(1) 1_555 1_555 yes
S(4) C(46) 1.71(1) 1_555 1_555 yes
S(11) O(1) 1.431(9) 1_555 1_555 yes
S(11) O(2) 1.440(9) 1_555 1_555 yes
S(11) O(3) 1.435(9) 1_555 1_555 yes
S(11) C(101) 1.77(2) 1_555 1_555 yes
S(12b) S(12c) 0.619 1_555 1_555 yes
S(12b) S(12d) 0.6263(3) 1_555 1_555 yes
S(12b) O(4) 1.496 1_555 1_555 yes
S(12b) O(5) 1.2605(6) 1_555 1_555 yes
S(12b) O(6) 1.620 1_555 1_555 yes
S(12b) O(7) 1.5265(5) 1_555 1_555 yes
S(12b) C(103) 1.7230(2) 1_555 1_555 yes
S(12c) S(12d) 0.6981(2) 1_555 1_555 yes
S(12c) O(4) 1.3976(1) 1_555 1_555 yes
S(12c) O(5) 1.3484(6) 1_555 1_555 yes
S(12c) O(6) 1.312 1_555 1_555 yes
S(12c) O(7) 1.9696(4) 1_555 1_555 yes
S(12d) F(5) 1.9444(6) 1_555 1_555 yes
S(12d) O(4) 1.3860(1) 1_555 1_555 yes
S(12d) O(5) 1.8382(8) 1_555 1_555 yes
S(12d) O(6) 1.5165(1) 1_555 1_555 yes
S(12d) C(103) 1.7152(1) 1_555 1_555 yes
F(1) C(101) 1.31(2) 1_555 1_555 yes
F(2) C(101) 1.37(2) 1_555 1_555 yes
F(3) C(101) 1.31(2) 1_555 1_555 yes
F(4) C(102) 1.2813(2) 1_555 1_555 yes
F(4) C(103) 1.180 1_555 1_555 yes
F(5) C(102) 1.4919(1) 1_555 1_555 yes
F(5) C(103) 1.5374(6) 1_555 1_555 yes
F(6) C(102) 1.6454(2) 1_555 1_555 yes
F(6) C(103) 1.266 1_555 1_555 yes
O(5) O(7) 1.072 1_555 1_555 yes
O(54) O(55) 1.03(1) 1_555 1_555 yes
O(54) O(104) 1.49(1) 1_555 1_555 yes
O(54) O(105) 1.418(9) 1_555 1_555 yes
O(54) O(119) 1.355(9) 1_555 1_555 yes
O(54) O(123) 1.255(9) 1_555 1_555 yes
O(55) O(103) 1.30(1) 1_555 1_555 yes
O(55) O(105) 1.64(1) 1_555 1_555 yes
O(55) O(118) 1.41(1) 1_555 1_555 yes
O(55) O(119) 1.34(1) 1_555 1_555 yes
O(101) O(113) 0.862 1_555 1_555 yes
O(101) O(114) 1.028 1_555 1_555 yes
O(101) O(115) 1.0858(1) 1_555 1_555 yes
O(103) O(119) 1.0449(3) 1_555 1_555 yes
O(104) O(122) 1.6207(5) 1_555 1_555 yes
O(104) O(123) 1.4546(1) 1_555 1_555 yes
O(106) O(107) 1.6230(3) 1_555 1_555 yes
O(106) O(108) 1.4994(1) 1_555 1_555 yes
O(106) O(122) 1.0219(4) 1_555 1_555 yes
O(107) O(121) 1.115 1_555 1_555 yes
O(108) O(116) 1.3066(5) 1_555 1_555 yes
O(108) O(121) 1.4920(1) 1_555 1_555 yes
O(109) O(117) 1.539 1_555 1_555 yes
O(113) O(114) 1.4738(1) 1_555 1_555 yes
O(113) O(115) 1.3824(2) 1_555 1_555 yes
O(116) O(123) 1.4796(4) 1_555 1_555 yes
O(118) O(121) 1.4727(1) 1_555 1_555 yes
O(119) O(123) 1.564 1_555 1_555 yes
N(1) C(2) 1.35(1) 1_555 1_555 yes
N(1) C(6) 1.33(1) 1_555 1_555 yes
N(3) C(2) 1.35(1) 1_555 1_555 yes
N(3) C(4) 1.37(1) 1_555 1_555 yes
N(7) C(5) 1.36(1) 1_555 1_555 yes
N(7) C(8) 1.34(1) 1_555 1_555 yes
N(9) C(4) 1.38(1) 1_555 1_555 yes
N(9) C(8) 1.37(1) 1_555 1_555 yes
N(21) C(22) 1.36(2) 1_555 1_555 yes
N(21) C(26) 1.37(1) 1_555 1_555 yes
N(23) C(22) 1.30(1) 1_555 1_555 yes
N(23) C(24) 1.34(1) 1_555 1_555 yes
N(27) C(25) 1.37(1) 1_555 1_555 yes
N(27) C(28) 1.35(1) 1_555 1_555 yes
N(29) C(24) 1.38(1) 1_555 1_555 yes
N(29) C(28) 1.38(1) 1_555 1_555 yes
N(31) C(32) 1.40(2) 1_555 1_555 yes
N(31) C(36) 1.34(1) 1_555 1_555 yes
N(33) C(32) 1.31(2) 1_555 1_555 yes
N(33) C(34) 1.32(1) 1_555 1_555 yes
N(37) C(35) 1.37(1) 1_555 1_555 yes
N(37) C(38) 1.32(1) 1_555 1_555 yes
N(39) C(34) 1.37(1) 1_555 1_555 yes
N(39) C(38) 1.36(1) 1_555 1_555 yes
N(41) C(42) 1.35(2) 1_555 1_555 yes
N(41) C(46) 1.36(1) 1_555 1_555 yes
N(43) C(42) 1.34(1) 1_555 1_555 yes
N(43) C(44) 1.38(1) 1_555 1_555 yes
N(47) C(45) 1.33(1) 1_555 1_555 yes
N(47) C(48) 1.33(1) 1_555 1_555 yes
N(49) C(44) 1.38(1) 1_555 1_555 yes
N(49) C(48) 1.36(1) 1_555 1_555 yes
N(51) C(52) 1.50(1) 1_555 1_555 yes
N(51) C(59) 1.52(1) 1_555 1_555 yes
N(54) C(53) 1.46(1) 1_555 1_555 yes
N(54) C(55) 1.51(1) 1_555 1_555 yes
N(57) C(56) 1.50(1) 1_555 1_555 yes
N(57) C(58) 1.48(1) 1_555 1_555 yes
N(61) C(62) 1.51(2) 1_555 1_555 yes
N(61) C(69) 1.45(1) 1_555 1_555 yes
N(64) C(63) 1.45(2) 1_555 1_555 yes
N(64) C(65) 1.44(2) 1_555 1_555 yes
N(67) C(66) 1.45(2) 1_555 1_555 yes
N(67) C(68) 1.47(2) 1_555 1_555 yes
N(71) C(72) 1.46(1) 1_555 1_555 yes
N(71) C(79) 1.49(1) 1_555 1_555 yes
N(74) C(73) 1.51(2) 1_555 1_555 yes
N(74) C(75) 1.49(2) 1_555 1_555 yes
N(77) C(76) 1.51(2) 1_555 1_555 yes
N(77) C(78) 1.46(2) 1_555 1_555 yes
N(81) C(82) 1.46(1) 1_555 1_555 yes
N(81) C(89) 1.46(1) 1_555 1_555 yes
N(84) C(83) 1.49(2) 1_555 1_555 yes
N(84) C(85) 1.47(1) 1_555 1_555 yes
N(87) C(86) 1.51(1) 1_555 1_555 yes
N(87) C(88) 1.45(1) 1_555 1_555 yes
C(4) C(5) 1.40(1) 1_555 1_555 yes
C(5) C(6) 1.40(1) 1_555 1_555 yes
C(24) C(25) 1.38(1) 1_555 1_555 yes
C(25) C(26) 1.35(1) 1_555 1_555 yes
C(34) C(35) 1.38(1) 1_555 1_555 yes
C(35) C(36) 1.38(1) 1_555 1_555 yes
C(44) C(45) 1.39(1) 1_555 1_555 yes
C(45) C(46) 1.35(1) 1_555 1_555 yes
C(52) C(53) 1.51(2) 1_555 1_555 yes
C(55) C(56) 1.47(2) 1_555 1_555 yes
C(58) C(59) 1.45(2) 1_555 1_555 yes
C(62) C(63) 1.41(2) 1_555 1_555 yes
C(65) C(66) 1.53(2) 1_555 1_555 yes
C(68) C(69) 1.45(2) 1_555 1_555 yes
C(72) C(73) 1.34(2) 1_555 1_555 yes
C(75) C(76) 1.44(2) 1_555 1_555 yes
C(78) C(79) 1.39(2) 1_555 1_555 yes
C(82) C(83) 1.49(2) 1_555 1_555 yes
C(85) C(86) 1.53(2) 1_555 1_555 yes
C(88) C(89) 1.50(2) 1_555 1_555 yes
C(102) C(103) 0.9436(2) 1_555 1_555 yes

loop_
_geom_contact_atom_site_label_1
_geom_contact_atom_site_label_2
_geom_contact_distance
_geom_contact_site_symmetry_1
_geom_contact_site_symmetry_2
_geom_contact_publ_flag
S(3) O(56) 3.59(1) 1_555 2_766 ?
S(11) O(111) 3.442(5) 1_555 1_555 ?
S(12c) O(120) 3.5492(6) 1_555 1_654 ?
S(12d) O(120) 3.5878(3) 1_555 1_654 ?
F(1) O(122) 2.94(1) 1_555 2_667 ?
F(1) O(106) 2.99(1) 1_555 2_667 ?
F(1) O(107) 3.32(1) 1_555 2_667 ?
F(1) O(105) 3.34(1) 1_555 2_667 ?
F(1) F(5) 3.39(1) 1_555 2_766 ?
F(1) O(104) 3.39(1) 1_555 2_667 ?
F(1) C(102) 3.44(1) 1_555 2_766 ?
F(2) C(102) 2.882(10) 1_555 2_766 ?
F(2) C(88) 3.18(2) 1_555 1_555 ?
F(2) C(73) 3.19(2) 1_555 1_556 ?
F(2) C(89) 3.50(2) 1_555 1_555 ?
F(3) F(5) 3.28(1) 1_555 2_766 ?
F(3) C(6) 3.29(1) 1_555 1_555 ?
F(3) N(1) 3.31(1) 1_555 1_555 ?
F(3) C(5) 3.37(1) 1_555 1_555 ?
F(3) C(2) 3.40(1) 1_555 1_555 ?
F(3) C(102) 3.41(1) 1_555 2_766 ?
F(3) C(4) 3.52(1) 1_555 1_555 ?
F(3) C(62) 3.54(2) 1_555 2_666 ?
F(3) N(3) 3.58(1) 1_555 1_555 ?
F(4) O(107) 2.5146(4) 1_555 1_654 ?
F(4) O(121) 3.2585(2) 1_555 1_654 ?
F(4) O(106) 3.2704(9) 1_555 1_654 ?
F(5) O(106) 3.1919(2) 1_555 1_654 ?
F(5) O(107) 3.4748(1) 1_555 1_654 ?
O(1) N(67) 3.00(1) 1_555 1_556 ?
O(1) O(111) 3.01(1) 1_555 1_555 ?
O(1) O(112) 3.423(10) 1_555 1_555 ?
O(1) C(38) 3.54(1) 1_555 1_556 ?
O(1) C(66) 3.57(2) 1_555 1_556 ?
O(2) N(54) 3.03(1) 1_555 1_555 ?
O(2) C(55) 3.31(2) 1_555 1_555 ?
O(2) C(66) 3.38(2) 1_555 1_556 ?
O(2) N(67) 3.44(1) 1_555 1_556 ?
O(2) C(68) 3.45(2) 1_555 1_556 ?
O(2) C(53) 3.51(2) 1_555 1_555 ?
O(2) C(69) 3.58(2) 1_555 2_666 ?
O(3) O(111) 2.98(1) 1_555 1_555 ?
O(3) O(57) 3.00(1) 1_555 1_555 ?
O(3) N(54) 3.23(1) 1_555 1_555 ?
O(3) C(53) 3.24(2) 1_555 1_555 ?
O(3) C(88) 3.53(2) 1_555 1_555 ?
O(3) N(7) 3.59(1) 1_555 1_555 ?
O(4) O(53) 2.84(1) 1_555 1_655 ?
O(5) C(89) 3.32(1) 1_555 1_554 ?
O(5) C(72) 3.42(1) 1_555 1_555 ?
O(5) C(73) 3.54(2) 1_555 1_555 ?
O(5) C(88) 3.58(1) 1_555 1_554 ?
O(6) O(120) 2.8032(6) 1_555 1_654 ?
O(6) O(106) 3.590(1) 1_555 1_654 ?
O(6) O(108) 3.5926(7) 1_555 1_654 ?
O(7) C(89) 3.24(1) 1_555 1_554 ?
O(7) C(73) 3.25(2) 1_555 1_555 ?
O(7) C(72) 3.54(1) 1_555 1_555 ?
O(51) O(53) 2.83(1) 1_555 1_555 ?
O(51) N(1) 2.84(1) 1_555 2_666 ?
O(51) N(57) 2.90(1) 1_555 1_555 ?
O(51) C(28) 3.17(1) 1_555 1_555 ?
O(51) C(58) 3.39(1) 1_555 1_555 ?
O(51) O(52) 3.47(1) 1_555 1_555 ?
O(51) C(63) 3.48(2) 1_555 1_555 ?
O(51) C(32) 3.50(2) 1_555 2_666 ?
O(51) C(2) 3.56(1) 1_555 2_666 ?
O(52) O(53) 2.77(2) 1_555 1_555 ?
O(52) N(31) 2.79(1) 1_555 2_666 ?
O(52) O(56) 3.29(2) 1_555 1_455 ?
O(52) C(78) 3.43(2) 1_555 1_455 ?
O(52) O(103) 3.51(1) 1_555 1_555 ?
O(52) C(76) 3.51(2) 1_555 1_455 ?
O(56) O(114) 2.82(1) 1_555 1_555 ?
O(56) O(118) 2.88(1) 1_555 1_655 ?
O(56) N(77) 2.93(1) 1_555 1_555 ?
O(56) C(48) 3.23(2) 1_555 1_555 ?
O(56) C(78) 3.41(2) 1_555 1_555 ?
O(56) C(82) 3.41(2) 1_555 1_555 ?
O(56) O(103) 3.49(1) 1_555 1_655 ?
O(57) N(41) 2.76(1) 1_555 2_656 ?
O(57) N(87) 2.86(1) 1_555 1_555 ?
O(57) O(111) 3.061(8) 1_555 1_555 ?
O(57) C(8) 3.25(1) 1_555 1_555 ?
O(57) C(88) 3.34(2) 1_555 1_555 ?
O(57) C(22) 3.47(1) 1_555 2_656 ?
O(57) C(42) 3.49(2) 1_555 2_656 ?
O(57) O(102) 3.543(8) 1_555 1_555 ?
O(57) C(52) 3.57(1) 1_555 1_555 ?
O(101) N(84) 3.006(9) 1_555 1_555 ?
O(101) O(110) 3.1421(1) 1_555 1_555 ?
O(101) C(83) 3.46(1) 1_555 1_555 ?
O(102) O(112) 2.6249(5) 1_555 1_555 ?
O(102) N(21) 2.907(10) 1_555 2_656 ?
O(102) O(111) 3.189(1) 1_555 1_555 ?
O(103) C(56) 3.20(1) 1_555 1_555 ?
O(103) N(31) 3.364(9) 1_555 2_666 ?
O(103) C(55) 3.51(1) 1_555 1_555 ?
O(103) C(36) 3.57(1) 1_555 2_666 ?
O(104) C(66) 3.40(2) 1_555 1_556 ?
O(104) C(69) 3.41(1) 1_555 2_666 ?
O(104) C(65) 3.53(2) 1_555 1_556 ?
O(104) C(68) 3.56(2) 1_555 1_556 ?
O(105) N(74) 3.09(1) 1_555 2_666 ?
O(105) C(35) 3.16(1) 1_555 2_666 ?
O(105) N(37) 3.250(9) 1_555 2_666 ?
O(105) C(73) 3.35(2) 1_555 2_666 ?
O(105) C(34) 3.44(1) 1_555 2_666 ?
O(105) C(38) 3.52(1) 1_555 2_666 ?
O(105) C(36) 3.58(1) 1_555 2_666 ?
O(106) C(102) 3.5399(4) 1_555 1_456 ?
O(107) C(102) 3.1135(1) 1_555 1_456 ?
O(107) C(103) 3.4779(3) 1_555 1_456 ?
O(107) N(74) 3.495(10) 1_555 2_666 ?
O(108) C(83) 3.42(1) 1_555 1_455 ?
O(108) O(120) 3.4914(1) 1_555 1_555 ?
O(110) O(115) 3.2085(1) 1_555 1_555 ?
O(110) O(114) 3.5106(1) 1_555 1_555 ?
O(112) C(72) 3.40(1) 1_555 1_556 ?
O(114) N(84) 3.247(10) 1_555 1_555 ?
O(114) N(47) 3.273(8) 1_555 1_555 ?
O(114) C(48) 3.33(1) 1_555 1_555 ?
O(114) C(45) 3.41(1) 1_555 1_555 ?
O(114) C(83) 3.44(1) 1_555 1_555 ?
O(114) C(78) 3.50(2) 1_555 1_555 ?
O(114) N(49) 3.566(9) 1_555 1_555 ?
O(114) C(44) 3.60(1) 1_555 1_555 ?
O(115) N(84) 2.877(9) 1_555 1_555 ?
O(115) C(85) 3.33(2) 1_555 1_555 ?
O(115) C(59) 3.45(1) 1_555 2_656 ?
O(116) C(65) 3.56(1) 1_555 1_556 ?
O(117) N(64) 2.87(1) 1_555 1_555 ?
O(117) O(120) 3.2787(6) 1_555 1_554 ?
O(117) C(63) 3.30(2) 1_555 1_555 ?
O(117) C(65) 3.56(2) 1_555 1_555 ?
O(118) N(74) 3.00(1) 1_555 2_666 ?
O(118) C(75) 3.20(2) 1_555 2_666 ?
O(118) C(82) 3.45(1) 1_555 1_455 ?
O(119) C(55) 3.24(1) 1_555 1_555 ?
O(119) N(31) 3.273(9) 1_555 2_666 ?
O(119) C(32) 3.28(1) 1_555 2_666 ?
O(119) C(56) 3.31(1) 1_555 1_555 ?
O(119) C(36) 3.39(1) 1_555 2_666 ?
O(119) N(33) 3.499(10) 1_555 2_666 ?
O(119) C(35) 3.52(1) 1_555 2_666 ?
O(119) C(34) 3.54(1) 1_555 2_666 ?
O(121) C(82) 2.99(1) 1_555 1_455 ?
O(121) C(83) 3.24(1) 1_555 1_455 ?
O(122) C(65) 3.17(2) 1_555 1_556 ?
O(123) C(55) 3.26(1) 1_555 1_555 ?
C(101) C(102) 3.53(2) 1_555 2_766 ?
